data_1542554
loop_
_publ_author_name
'Deliomeroglu, Murat K.'
'Lynch, Vincent M.'
'Sessler, Jonathan L.'

_publ_section_title
;
 Non-cyclic formylated dipyrromethanes as phosphate anion receptors
;
_journal_issue 6
_journal_name_full 'Chem. Sci.'
_journal_page_first 3843
_journal_paper_doi 10.1039/C6SC00015K
_journal_volume 7
_journal_year 2016
_chemical_formula_moiety '2 C42 H36 N6 O6, 2 C16 H36 N, 2 H2 P O4, 3 C H Cl3'
_chemical_formula_sum 'C119 H151 Cl9 N14 O20 P2'
_chemical_formula_weight 2478.52
_space_group_crystal_system triclinic
_space_group_IT_number 2
_space_group_name_Hall '-P 1'
_space_group_name_H-M_alt 'P -1'
_symmetry_space_group_name_Hall '-P 1'
_symmetry_space_group_name_H-M 'P -1'
_atom_sites_solution_hydrogens geom
_audit_creation_method SHELXL-2014/7
_audit_update_record
;
2015-12-28 deposited with the CCDC.
2016-02-23 downloaded from the CCDC.
;
_cell_angle_alpha 93.415(2)
_cell_angle_beta 96.103(3)
_cell_angle_gamma 111.261(4)
_cell_formula_units_Z 2
_cell_length_a 16.0755(7)
_cell_length_b 18.9299(7)
_cell_length_c 24.4976(6)
_cell_measurement_reflns_used 6140
_cell_measurement_temperature 100(2)
_cell_measurement_theta_max 72.7
_cell_measurement_theta_min 3.11
_cell_volume 6869.2(5)
_computing_cell_refinement 'CrysAlisPro V 1.171.37.31, Agilent Technologies'
_computing_data_collection 'CrysAlisPro V 1.171.37.31, Agilent Technologies'
_computing_data_reduction 'CrysAlisPro V 1.171.37.31, Agilent Technologies'
_computing_molecular_graphics 'XP SHELXTL/PC, Siemens Analytical'
_computing_publication_material 'XL SHELXTL/PC, Siemens Analytical'
_computing_structure_refinement 'Shelxl-2013, Sheldrick, G. M.'
_computing_structure_solution
;

SUPERFLIP.  Palatinus, L. and Chapuis, G., J. Appl. Cryst. 40, 786-790.
;
_diffrn_ambient_temperature 100(2)
_diffrn_measured_fraction_theta_full 0.981
_diffrn_measured_fraction_theta_max 0.940
_diffrn_measurement_device_type 'Agilent SuperNova with AtlasS2 CCD'
_diffrn_measurement_method \w-scans
_diffrn_radiation_type CuK\a
_diffrn_radiation_wavelength 1.54184
_diffrn_reflns_av_R_equivalents 0.0646
_diffrn_reflns_av_unetI/netI 0.0913
_diffrn_reflns_Laue_measured_fraction_full 0.981
_diffrn_reflns_Laue_measured_fraction_max 0.940
_diffrn_reflns_limit_h_max 19
_diffrn_reflns_limit_h_min -13
_diffrn_reflns_limit_k_max 22
_diffrn_reflns_limit_k_min -23
_diffrn_reflns_limit_l_max 30
_diffrn_reflns_limit_l_min -27
_diffrn_reflns_number 40560
_diffrn_reflns_point_group_measured_fraction_full 0.981
_diffrn_reflns_point_group_measured_fraction_max 0.940
_diffrn_reflns_theta_full 67.684
_diffrn_reflns_theta_max 74.200
_diffrn_reflns_theta_min 2.950
_diffrn_source 'sealed microfocus tube'
_exptl_absorpt_coefficient_mu 2.423
_exptl_absorpt_correction_T_max 1.00
_exptl_absorpt_correction_T_min 0.560
_exptl_absorpt_correction_type multi-scan
_exptl_absorpt_process_details
;
CrysAlisPro 1.171.38.27t (Agilent, 2015)
Empirical absorption correction using spherical harmonics,
 implemented in SCALE3 ABSPACK scaling algorithm.
;
_exptl_crystal_colour yellow
_exptl_crystal_density_diffrn 1.198
_exptl_crystal_description plates
_exptl_crystal_F_000 2612
_exptl_crystal_recrystallization_method 'Re-crystallisation from solvent: Chloroform/n-pentane'
_exptl_crystal_size_max 0.270
_exptl_crystal_size_mid 0.160
_exptl_crystal_size_min 0.080
_refine_diff_density_max 1.140
_refine_diff_density_min -1.260
_refine_diff_density_rms 0.115
_refine_ls_extinction_method none
_refine_ls_goodness_of_fit_ref 1.544
_refine_ls_hydrogen_treatment constr
_refine_ls_matrix_type full
_refine_ls_number_parameters 1638
_refine_ls_number_reflns 26292
_refine_ls_number_restraints 3337
_refine_ls_restrained_S_all 1.606
_refine_ls_R_factor_all 0.1811
_refine_ls_R_factor_gt 0.1255
_refine_ls_shift/su_max 0.001
_refine_ls_shift/su_mean 0.000
_refine_ls_structure_factor_coef Fsqd
_refine_ls_weighting_details 'w=1/[\s^2^(Fo^2^)+(0.1000P)^2^] where P=(Fo^2^+2Fc^2^)/3'
_refine_ls_weighting_scheme calc
_refine_ls_wR_factor_gt 0.3052
_refine_ls_wR_factor_ref 0.3446
_reflns_Friedel_coverage 0.000
_reflns_number_gt 14638
_reflns_number_total 26292
_reflns_threshold_expression 'I > 2\s(I)'
_cod_data_source_file c6sc00015k2.cif
_cod_data_source_block shelx
_cod_depositor_comments 'Adding full bibliography for 1542550--1542554.cif.'
_cod_database_code 1542554
_shelx_shelxl_version_number 2014/7
_shelx_space_group_comment
;
The symmetry employed for this shelxl refinement is uniquely defined
by the following loop, which should always be used as a source of
symmetry information in preference to the above space-group names.
They are only intended as comments.
;
_shelx_estimated_absorpt_t_min 0.561
_shelx_estimated_absorpt_t_max 0.830
_platon_squeeze_void_probe_radius 1.20

loop_
_space_group_symop_operation_xyz
'x, y, z'
'-x, -y, -z'

loop_
_atom_site_label
_atom_site_type_symbol
_atom_site_fract_x
_atom_site_fract_y
_atom_site_fract_z
_atom_site_U_iso_or_equiv
_atom_site_adp_type
_atom_site_occupancy
_atom_site_site_symmetry_order
_atom_site_calc_flag
_atom_site_refinement_flags_posn
_atom_site_refinement_flags_adp
_atom_site_refinement_flags_occupancy
_atom_site_disorder_assembly
_atom_site_disorder_group
P2 P 0.62939(10) 0.55773(8) 0.26925(6) 0.0418(3) Uani 1 1 d . U . . .
O5A O 0.6189(3) 0.5333(2) 0.32583(17) 0.0482(10) Uani 1 1 d . U . . .
O6A O 0.7011(3) 0.6418(2) 0.27664(19) 0.0537(11) Uani 1 1 d . U . . .
O7A O 0.5478(3) 0.5528(2) 0.23109(17) 0.0448(9) Uani 1 1 d . U . . .
O8A O 0.6750(3) 0.5062(2) 0.23936(17) 0.0480(10) Uani 1 1 d . U . . .
P1 P 0.25598(11) 0.80335(8) 0.22298(6) 0.0414(3) Uani 1 1 d . U . . .
O1A O 0.2734(3) 0.8214(2) 0.16569(16) 0.0475(10) Uani 1 1 d . U . . .
O2A O 0.1767(3) 0.7227(2) 0.21654(17) 0.0448(9) Uani 1 1 d . U . . .
O3A O 0.2153(3) 0.8632(2) 0.24600(17) 0.0472(10) Uani 1 1 d . U . . .
O4A O 0.3328(3) 0.8059(2) 0.26404(17) 0.0476(9) Uani 1 1 d . U . . .
O7 O 0.7195(4) 0.3180(3) 0.1475(2) 0.0718(15) Uani 1 1 d . U . . .
O8 O 0.8017(6) 0.5930(5) 0.4412(4) 0.128(3) Uani 1 1 d . U . . .
O9 O 0.1500(3) 0.6418(3) 0.30024(18) 0.0518(10) Uani 1 1 d . U . . .
O10 O 0.7468(3) 0.7644(3) 0.4313(2) 0.0640(13) Uani 1 1 d . U . . .
O11 O 0.4405(3) 0.6829(2) 0.18036(18) 0.0485(10) Uani 1 1 d . U . . .
O12 O 0.6427(3) 0.4773(3) 0.12866(18) 0.0601(12) Uani 1 1 d . U . . .
N7 N 0.6286(3) 0.3467(3) 0.27200(19) 0.0429(11) Uani 1 1 d . U . . .
H7N H 0.6490 0.3965 0.2797 0.051 Uiso 1 1 calc R U . . .
N8 N 0.6690(4) 0.4406(3) 0.3969(2) 0.0555(13) Uani 1 1 d . U . . .
H8N H 0.6541 0.4715 0.3759 0.067 Uiso 1 1 calc R U . . .
N9 N 0.3154(3) 0.5772(3) 0.36567(18) 0.0379(10) Uani 1 1 d . U . . .
H9N H 0.3665 0.6096 0.3576 0.045 Uiso 1 1 calc R U . . .
N10 N 0.5470(3) 0.5925(3) 0.40679(18) 0.0396(10) Uani 1 1 d . U . . .
H10N H 0.5578 0.5642 0.3807 0.047 Uiso 1 1 calc R U . . .
N11 N 0.3623(3) 0.5249(2) 0.20321(18) 0.0372(9) Uani 1 1 d . U . . .
H11N H 0.4210 0.5372 0.2066 0.045 Uiso 1 1 calc R U . . .
N12 N 0.4638(3) 0.4173(3) 0.16645(18) 0.0405(10) Uani 1 1 d . U . . .
H12N H 0.4950 0.4601 0.1875 0.049 Uiso 1 1 calc R U . . .
C43 C 0.4811(4) 0.3650(3) 0.3386(2) 0.0364(11) Uani 1 1 d . U . . .
C44 C 0.4640(4) 0.4095(3) 0.3811(2) 0.0359(11) Uani 1 1 d . U . . .
H44 H 0.4916 0.4131 0.4180 0.043 Uiso 1 1 calc R U . . .
C45 C 0.4058(4) 0.4484(3) 0.3686(2) 0.0339(10) Uani 1 1 d . U . . .
C46 C 0.3653(4) 0.4417(3) 0.3153(2) 0.0355(11) Uani 1 1 d . U . . .
H46 H 0.3265 0.4684 0.3069 0.043 Uiso 1 1 calc R U . . .
C47 C 0.3800(4) 0.3965(3) 0.2735(2) 0.0357(10) Uani 1 1 d . U . . .
C48 C 0.4380(4) 0.3588(3) 0.2854(2) 0.0365(11) Uani 1 1 d . U . . .
H48 H 0.4483 0.3281 0.2568 0.044 Uiso 1 1 calc R U . . .
C49 C 0.5416(4) 0.3202(3) 0.3531(2) 0.0425(12) Uani 1 1 d . U . . .
C50 C 0.5747(4) 0.2957(3) 0.3019(2) 0.0454(13) Uani 1 1 d . U . . .
C51 C 0.5578(5) 0.2228(4) 0.2766(3) 0.0537(15) Uani 1 1 d . U . . .
H51 H 0.5220 0.1760 0.2888 0.064 Uiso 1 1 calc R U . . .
C52 C 0.6024(5) 0.2310(4) 0.2306(3) 0.0570(16) Uani 1 1 d . U . . .
H52 H 0.6024 0.1906 0.2056 0.068 Uiso 1 1 calc R U . . .
C53 C 0.6472(4) 0.3084(4) 0.2271(2) 0.0495(14) Uani 1 1 d . U . . .
C54 C 0.7049(5) 0.3485(4) 0.1893(3) 0.0604(17) Uani 1 1 d . U . . .
H54 H 0.7337 0.4023 0.1970 0.073 Uiso 1 1 calc R U . . .
C55 C 0.6232(4) 0.3637(4) 0.3947(2) 0.0495(13) Uani 1 1 d . U . . .
C56 C 0.6684(5) 0.3367(5) 0.4340(3) 0.0610(16) Uani 1 1 d . U . . .
H56 H 0.6520 0.2852 0.4419 0.073 Uiso 1 1 calc R U . . .
C57 C 0.7445(6) 0.4000(5) 0.4606(3) 0.0749(19) Uani 1 1 d . U . . .
H57 H 0.7882 0.3985 0.4894 0.090 Uiso 1 1 calc R U . . .
C58 C 0.7431(5) 0.4618(5) 0.4376(3) 0.0658(17) Uani 1 1 d . U . . .
C59 C 0.8075(7) 0.5408(7) 0.4555(5) 0.095(3) Uani 1 1 d . U . . .
H59 H 0.8583 0.5468 0.4816 0.114 Uiso 1 1 calc R U . . .
C60 C 0.4841(5) 0.2476(3) 0.3779(2) 0.0501(14) Uani 1 1 d . U . . .
H60A H 0.5208 0.2174 0.3873 0.075 Uiso 1 1 calc R U . . .
H60B H 0.4321 0.2171 0.3508 0.075 Uiso 1 1 calc R U . . .
H60C H 0.4631 0.2624 0.4113 0.075 Uiso 1 1 calc R U . . .
C61 C 0.3899(4) 0.4991(3) 0.4153(2) 0.0339(10) Uani 1 1 d . U . . .
C62 C 0.3080(4) 0.5181(3) 0.3955(2) 0.0382(11) Uani 1 1 d . U . . .
C63 C 0.2171(4) 0.4813(4) 0.3994(2) 0.0455(13) Uani 1 1 d . U . . .
H63 H 0.1916 0.4373 0.4179 0.055 Uiso 1 1 calc R U . . .
C64 C 0.1697(4) 0.5200(4) 0.3715(2) 0.0500(14) Uani 1 1 d . U . . .
H64 H 0.1065 0.5076 0.3682 0.060 Uiso 1 1 calc R U . . .
C65 C 0.2312(4) 0.5798(3) 0.3493(2) 0.0417(12) Uani 1 1 d . U . . .
C66 C 0.2231(4) 0.6355(3) 0.3164(2) 0.0442(12) Uani 1 1 d . U . . .
H66 H 0.2764 0.6707 0.3056 0.053 Uiso 1 1 calc R U . . .
C67 C 0.4700(4) 0.5733(3) 0.4298(2) 0.0362(11) Uani 1 1 d . U . . .
C68 C 0.4800(4) 0.6347(3) 0.4689(2) 0.0409(12) Uani 1 1 d . U . . .
H68 H 0.4363 0.6373 0.4913 0.049 Uiso 1 1 calc R U . . .
C69 C 0.5632(4) 0.6898(3) 0.4688(2) 0.0431(12) Uani 1 1 d . U . . .
H69 H 0.5871 0.7375 0.4909 0.052 Uiso 1 1 calc R U . . .
C70 C 0.6067(4) 0.6640(3) 0.4307(2) 0.0399(12) Uani 1 1 d . U . . .
C71 C 0.6932(4) 0.7004(4) 0.4127(3) 0.0534(15) Uani 1 1 d . U . . .
H71 H 0.7099 0.6733 0.3847 0.064 Uiso 1 1 calc R U . . .
C72 C 0.3701(4) 0.4567(3) 0.4668(2) 0.0397(12) Uani 1 1 d . U . . .
H72A H 0.4223 0.4448 0.4809 0.060 Uiso 1 1 calc R U . . .
H72B H 0.3174 0.4093 0.4570 0.060 Uiso 1 1 calc R U . . .
H72C H 0.3579 0.4889 0.4952 0.060 Uiso 1 1 calc R U . . .
C73 C 0.3254(4) 0.3858(3) 0.2157(2) 0.0384(11) Uani 1 1 d . U . . .
C74 C 0.3001(4) 0.4533(3) 0.2050(2) 0.0358(10) Uani 1 1 d . U . . .
C75 C 0.2151(4) 0.4570(4) 0.1978(2) 0.0460(13) Uani 1 1 d . U . . .
H75 H 0.1594 0.4155 0.1968 0.055 Uiso 1 1 calc R U . . .
C76 C 0.2266(4) 0.5343(3) 0.1919(2) 0.0443(12) Uani 1 1 d . U . . .
H76 H 0.1800 0.5539 0.1867 0.053 Uiso 1 1 calc R U . . .
C77 C 0.3175(4) 0.5751(3) 0.1952(2) 0.0367(11) Uani 1 1 d . U . . .
C78 C 0.3614(4) 0.6536(3) 0.1862(2) 0.0421(12) Uani 1 1 d . U . . .
H78 H 0.3263 0.6847 0.1847 0.051 Uiso 1 1 calc R U . . .
C79 C 0.3780(4) 0.3699(3) 0.1707(2) 0.0401(12) Uani 1 1 d . U . . .
C80 C 0.3519(4) 0.3090(3) 0.1304(2) 0.0471(13) Uani 1 1 d . U . . .
H80 H 0.2952 0.2679 0.1240 0.057 Uiso 1 1 calc R U . . .
C81 C 0.4243(5) 0.3189(4) 0.1009(2) 0.0504(14) Uani 1 1 d . U . . .
H81 H 0.4260 0.2855 0.0709 0.060 Uiso 1 1 calc R U . . .
C82 C 0.4935(4) 0.3865(4) 0.1234(2) 0.0486(14) Uani 1 1 d . U . . .
C83 C 0.5811(5) 0.4193(4) 0.1072(2) 0.0540(15) Uani 1 1 d . U . . .
H83 H 0.5928 0.3931 0.0764 0.065 Uiso 1 1 calc R U . . .
C84 C 0.2384(4) 0.3154(3) 0.2141(2) 0.0454(13) Uani 1 1 d . U . . .
H84A H 0.2059 0.3226 0.2443 0.068 Uiso 1 1 calc R U . . .
H84B H 0.2536 0.2701 0.2183 0.068 Uiso 1 1 calc R U . . .
H84C H 0.2003 0.3084 0.1787 0.068 Uiso 1 1 calc R U . . .
O1 O 0.2433(4) 0.8795(4) 0.3598(2) 0.0803(17) Uani 1 1 d . U . . .
O2 O 0.4386(3) 0.6811(2) 0.30986(17) 0.0482(10) Uani 1 1 d . U . . .
O3 O 0.0147(5) 0.7684(4) 0.0369(4) 0.119(3) Uani 1 1 d . U . . .
O4 O 0.1402(5) 0.9677(3) 0.3108(3) 0.100(2) Uani 1 1 d . U . . .
O5 O 0.7255(3) 0.7270(3) 0.1961(2) 0.0724(15) Uani 1 1 d . U . . .
O6 O 0.1383(3) 0.6040(3) 0.0440(2) 0.0598(12) Uani 1 1 d . U . . .
N1 N 0.4216(4) 0.9462(3) 0.3270(2) 0.0494(12) Uani 1 1 d . U . . .
H1N H 0.3903 0.9050 0.3043 0.059 Uiso 1 1 calc R U . . .
N2 N 0.5200(3) 0.8397(3) 0.28919(19) 0.0442(11) Uani 1 1 d . U . . .
H2N H 0.4612 0.8272 0.2842 0.053 Uiso 1 1 calc R U . . .
N3 N 0.2133(4) 0.9164(3) 0.1087(2) 0.0515(12) Uani 1 1 d . U . . .
H3N H 0.2354 0.8917 0.1317 0.062 Uiso 1 1 calc R U . . .
N4 N 0.2528(4) 1.0240(3) 0.2254(2) 0.0490(12) Uani 1 1 d . U . . .
H4N H 0.2306 0.9738 0.2199 0.059 Uiso 1 1 calc R U . . .
N5 N 0.5626(4) 0.7892(3) 0.1253(2) 0.0477(11) Uani 1 1 d . U . . .
H5N H 0.5105 0.7554 0.1307 0.057 Uiso 1 1 calc R U . . .
N6 N 0.3420(3) 0.7706(3) 0.0812(2) 0.0452(11) Uani 1 1 d . U . . .
H6N H 0.3372 0.7880 0.1143 0.054 Uiso 1 1 calc R U . . .
C1 C 0.5020(4) 0.9685(3) 0.2199(2) 0.0433(12) Uani 1 1 d . U . . .
C2 C 0.4431(4) 1.0059(3) 0.2092(2) 0.0429(12) Uani 1 1 d . U . . .
H2 H 0.4329 1.0358 0.2383 0.051 Uiso 1 1 calc R U . . .
C3 C 0.3982(4) 0.9996(3) 0.1554(2) 0.0459(12) Uani 1 1 d . U . . .
C4 C 0.4161(4) 0.9559(3) 0.1132(2) 0.0450(13) Uani 1 1 d . U . . .
H4 H 0.3870 0.9519 0.0766 0.054 Uiso 1 1 calc R U . . .
C5 C 0.4750(4) 0.9186(3) 0.1234(2) 0.0443(12) Uani 1 1 d . U . . .
C6 C 0.5181(4) 0.9253(3) 0.1773(2) 0.0450(13) Uani 1 1 d . U . . .
H6 H 0.5588 0.9000 0.1848 0.054 Uiso 1 1 calc R U . . .
C7 C 0.5567(4) 0.9793(3) 0.2775(3) 0.0469(13) Uani 1 1 d . U . . .
C8 C 0.5052(4) 0.9928(3) 0.3230(3) 0.0503(14) Uani 1 1 d . U . . .
C9 C 0.5326(5) 1.0523(4) 0.3657(3) 0.0606(17) Uani 1 1 d . U . . .
H9 H 0.5887 1.0941 0.3723 0.073 Uiso 1 1 calc R U . . .
C10 C 0.4612(5) 1.0380(4) 0.3968(3) 0.068(2) Uani 1 1 d . U . . .
H10 H 0.4602 1.0679 0.4291 0.082 Uiso 1 1 calc R U . . .
C11 C 0.3912(5) 0.9715(4) 0.3715(3) 0.0632(18) Uani 1 1 d . U . . .
C12 C 0.3043(6) 0.9336(5) 0.3865(3) 0.075(2) Uani 1 1 d . U . . .
H12 H 0.2925 0.9520 0.4206 0.090 Uiso 1 1 calc R U . . .
C13 C 0.5829(4) 0.9106(3) 0.2886(2) 0.0472(13) Uani 1 1 d . U . . .
C14 C 0.6690(5) 0.9072(4) 0.2972(3) 0.0585(16) Uani 1 1 d . U . . .
H14 H 0.7248 0.9486 0.2981 0.070 Uiso 1 1 calc R U . . .
C15 C 0.6572(5) 0.8313(4) 0.3042(3) 0.0568(15) Uani 1 1 d . U . . .
H15 H 0.7034 0.8115 0.3111 0.068 Uiso 1 1 calc R U . . .
C16 C 0.5651(4) 0.7905(3) 0.2991(2) 0.0453(13) Uani 1 1 d . U . . .
C17 C 0.5194(4) 0.7117(3) 0.3074(2) 0.0456(13) Uani 1 1 d . U . . .
H17 H 0.5548 0.6811 0.3113 0.055 Uiso 1 1 calc R U . . .
C18 C 0.6450(5) 1.0508(4) 0.2785(3) 0.0549(15) Uani 1 1 d . U . . .
H18A H 0.6296 1.0957 0.2731 0.082 Uiso 1 1 calc R U . . .
H18B H 0.6779 1.0426 0.2488 0.082 Uiso 1 1 calc R U . . .
H18C H 0.6828 1.0590 0.3142 0.082 Uiso 1 1 calc R U . . .
C19 C 0.3346(5) 1.0419(3) 0.1417(2) 0.0470(13) Uani 1 1 d . U . . .
C20 C 0.2514(5) 0.9917(4) 0.1046(2) 0.0524(13) Uani 1 1 d . U . . .
C21 C 0.1961(6) 1.0087(5) 0.0641(3) 0.0694(19) Uani 1 1 d . U . . .
H21 H 0.2064 1.0577 0.0523 0.083 Uiso 1 1 calc R U . . .
C22 C 0.1228(7) 0.9416(5) 0.0435(3) 0.077(2) Uani 1 1 d . U . . .
H22 H 0.0746 0.9368 0.0157 0.093 Uiso 1 1 calc R U . . .
C23 C 0.1346(6) 0.8830(5) 0.0719(3) 0.0662(17) Uani 1 1 d . U . . .
C24 C 0.0833(6) 0.8020(5) 0.0668(4) 0.076(2) Uani 1 1 d . U . . .
H24 H 0.1065 0.7725 0.0895 0.091 Uiso 1 1 calc R U . . .
C25 C 0.3075(4) 1.0718(3) 0.1930(2) 0.0460(13) Uani 1 1 d . U . . .
C26 C 0.3281(5) 1.1466(3) 0.2151(2) 0.0513(15) Uani 1 1 d . U . . .
H26 H 0.3649 1.1915 0.2011 0.062 Uiso 1 1 calc R U . . .
C27 C 0.2839(5) 1.1430(3) 0.2625(3) 0.0521(15) Uani 1 1 d . U . . .
H27 H 0.2855 1.1853 0.2861 0.062 Uiso 1 1 calc R U . . .
C28 C 0.2380(5) 1.0669(3) 0.2682(3) 0.0523(15) Uani 1 1 d . U . . .
C29 C 0.1819(6) 1.0353(4) 0.3088(3) 0.0667(19) Uani 1 1 d . U . . .
H29 H 0.1767 1.0699 0.3367 0.080 Uiso 1 1 calc R U . . .
C30 C 0.3857(6) 1.1116(4) 0.1123(3) 0.066(2) Uani 1 1 d . U . . .
H30A H 0.4011 1.0943 0.0777 0.099 Uiso 1 1 calc R U . . .
H30B H 0.4410 1.1439 0.1363 0.099 Uiso 1 1 calc R U . . .
H30C H 0.3474 1.1410 0.1044 0.099 Uiso 1 1 calc R U . . .
C31 C 0.4954(4) 0.8731(3) 0.0759(2) 0.0455(12) Uani 1 1 d . U . . .
C32 C 0.5727(5) 0.8495(4) 0.0961(3) 0.0526(14) Uani 1 1 d . U . . .
C33 C 0.6667(5) 0.8894(4) 0.0984(4) 0.0707(19) Uani 1 1 d . U . . .
H33 H 0.6945 0.9346 0.0816 0.085 Uiso 1 1 calc R U . . .
C34 C 0.7107(5) 0.8520(5) 0.1287(4) 0.073(2) Uani 1 1 d . U . . .
H34 H 0.7741 0.8666 0.1370 0.088 Uiso 1 1 calc R U . . .
C35 C 0.6453(5) 0.7884(4) 0.1454(3) 0.0569(15) Uani 1 1 d . U . . .
C36 C 0.6533(5) 0.7310(4) 0.1784(3) 0.0565(15) Uani 1 1 d . U . . .
H36 H 0.5997 0.6937 0.1871 0.068 Uiso 1 1 calc R U . . .
C37 C 0.4123(4) 0.8016(3) 0.0534(2) 0.0471(13) Uani 1 1 d . U . . .
C38 C 0.3951(5) 0.7570(4) 0.0032(3) 0.0582(16) Uani 1 1 d . U . . .
H38 H 0.4339 0.7648 -0.0244 0.070 Uiso 1 1 calc R U . . .
C39 C 0.3116(5) 0.6997(4) 0.0005(3) 0.0575(16) Uani 1 1 d . U . . .
H39 H 0.2821 0.6617 -0.0296 0.069 Uiso 1 1 calc R U . . .
C40 C 0.2784(4) 0.7071(3) 0.0495(3) 0.0483(13) Uani 1 1 d . U . . .
C41 C 0.1954(4) 0.6622(4) 0.0695(3) 0.0486(13) Uani 1 1 d . U . . .
H41 H 0.1846 0.6789 0.1045 0.058 Uiso 1 1 calc R U . . .
C42 C 0.5222(5) 0.9214(4) 0.0284(3) 0.0578(17) Uani 1 1 d . U . . .
H42A H 0.5732 0.9687 0.0421 0.087 Uiso 1 1 calc R U . . .
H42B H 0.4710 0.9337 0.0126 0.087 Uiso 1 1 calc R U . . .
H42C H 0.5395 0.8929 -0.0001 0.087 Uiso 1 1 calc R U . . .
N1B N 0.9733(5) 0.7449(4) 0.3469(3) 0.128(2) Uani 1 1 d D U . . .
C1B C 0.9090(6) 0.6627(4) 0.3433(4) 0.124(3) Uani 1 1 d D U . . .
H1B1 H 0.8809 0.6559 0.3777 0.148 Uiso 1 1 calc R U . . .
H1B2 H 0.8603 0.6546 0.3125 0.148 Uiso 1 1 calc R U . . .
C2B C 0.9451(7) 0.6001(5) 0.3351(6) 0.138(3) Uani 1 1 d D U . . .
H2B1 H 0.9868 0.6126 0.3071 0.165 Uiso 1 1 calc R U . . .
H2B2 H 0.9794 0.5966 0.3702 0.165 Uiso 1 1 calc R U . . .
C3B C 0.8709(7) 0.5251(5) 0.3168(6) 0.127(3) Uani 1 1 d D U . . .
H3B1 H 0.8206 0.5202 0.3383 0.152 Uiso 1 1 calc R U . . .
H3B2 H 0.8483 0.5241 0.2775 0.152 Uiso 1 1 calc R U . . .
C4B C 0.8979(10) 0.4582(6) 0.3234(8) 0.195(6) Uani 1 1 d D U . . .
H4B1 H 0.9316 0.4526 0.2935 0.292 Uiso 1 1 calc R U . . .
H4B2 H 0.8439 0.4120 0.3221 0.292 Uiso 1 1 calc R U . . .
H4B3 H 0.9359 0.4661 0.3590 0.292 Uiso 1 1 calc R U . . .
C5B C 1.0036(6) 0.7639(6) 0.2909(3) 0.117(3) Uani 1 1 d D U . . .
H5B1 H 1.0376 0.8196 0.2935 0.141 Uiso 1 1 calc R U . . .
H5B2 H 1.0463 0.7387 0.2840 0.141 Uiso 1 1 calc R U . . .
C6B C 0.9319(7) 0.7423(7) 0.2412(4) 0.132(3) Uani 1 1 d D U . . .
H6B1 H 0.9041 0.6861 0.2343 0.158 Uiso 1 1 calc R U . . .
H6B2 H 0.8843 0.7614 0.2494 0.158 Uiso 1 1 calc R U . . .
C7B C 0.9682(8) 0.7739(7) 0.1904(4) 0.129(3) Uani 1 1 d D U . . .
H7B1 H 0.9235 0.7472 0.1577 0.155 Uiso 1 1 calc R U . . .
H7B2 H 1.0238 0.7639 0.1866 0.155 Uiso 1 1 calc R U . . .
C8B C 0.9892(9) 0.8580(7) 0.1916(5) 0.137(4) Uani 1 1 d D U . . .
H8B1 H 0.9328 0.8673 0.1865 0.205 Uiso 1 1 calc R U . . .
H8B2 H 1.0244 0.8779 0.1618 0.205 Uiso 1 1 calc R U . . .
H8B3 H 1.0240 0.8838 0.2272 0.205 Uiso 1 1 calc R U . . .
C9B C 0.9234(7) 0.7951(5) 0.3643(5) 0.158(3) Uani 1 1 d D U . . .
H9B1 H 0.8820 0.7979 0.3323 0.190 Uiso 1 1 calc R U . . .
H9B2 H 0.8871 0.7727 0.3935 0.190 Uiso 1 1 calc R U . . .
C10B C 0.9888(9) 0.8732(7) 0.3853(8) 0.199(5) Uani 1 1 d D U . . .
H10C H 1.0221 0.8967 0.3552 0.239 Uiso 1 1 calc R U . . .
H10D H 1.0331 0.8698 0.4153 0.239 Uiso 1 1 calc R U . . .
C11B C 0.9416(13) 0.9235(8) 0.4069(7) 0.214(5) Uani 1 1 d D U . . .
H111 H 0.8900 0.8925 0.4248 0.257 Uiso 1 1 calc R U . . .
H112 H 0.9840 0.9639 0.4349 0.257 Uiso 1 1 calc R U . . .
C12B C 0.9085(14) 0.9594(12) 0.3604(9) 0.250(8) Uani 1 1 d D U . . .
H121 H 0.8783 0.9915 0.3749 0.300 Uiso 1 1 calc R U . . .
H122 H 0.9598 0.9906 0.3430 0.300 Uiso 1 1 calc R U . . .
H123 H 0.8660 0.9193 0.3329 0.300 Uiso 1 1 calc R U . . .
C13B C 1.0552(6) 0.7573(7) 0.3888(3) 0.147(3) Uani 1 1 d D U . . .
H13A H 1.0961 0.8112 0.3900 0.177 Uiso 1 1 calc R U . . .
H13B H 1.0871 0.7256 0.3746 0.177 Uiso 1 1 calc R U . . .
C14B C 1.0416(8) 0.7404(11) 0.4480(4) 0.180(4) Uani 1 1 d D U . . .
H14A H 1.0171 0.7762 0.4649 0.217 Uiso 1 1 calc R U . . .
H14B H 0.9971 0.6880 0.4478 0.217 Uiso 1 1 calc R U . . .
C15B C 1.1288(10) 0.7482(12) 0.4818(5) 0.203(5) Uani 1 1 d D U . . .
H151 H 1.1782 0.7930 0.4723 0.244 Uiso 1 1 calc R U . . .
H152 H 1.1428 0.7023 0.4731 0.244 Uiso 1 1 calc R U . . .
C16B C 1.1228(13) 0.7576(14) 0.5436(5) 0.266(8) Uani 1 1 d D U . . .
H161 H 1.1802 0.7625 0.5648 0.399 Uiso 1 1 calc R U . . .
H162 H 1.1098 0.8034 0.5524 0.399 Uiso 1 1 calc R U . . .
H163 H 1.0744 0.7129 0.5531 0.399 Uiso 1 1 calc R U . . .
N1C N 0.1822(5) 0.4084(4) -0.0007(3) 0.0673(18) Uani 0.56 1 d D U P A 1
C1C C 0.2482(6) 0.4771(5) 0.0348(4) 0.0523(19) Uani 0.56 1 d D U P A 1
H1C1 H 0.2257 0.5192 0.0325 0.063 Uiso 0.56 1 calc R U P A 1
H1C2 H 0.2506 0.4653 0.0736 0.063 Uiso 0.56 1 calc R U P A 1
C2C C 0.3405(7) 0.5035(8) 0.0201(5) 0.062(2) Uani 0.56 1 d D U P A 1
H2C1 H 0.3433 0.5333 -0.0120 0.075 Uiso 0.56 1 calc R U P A 1
H2C2 H 0.3555 0.4588 0.0092 0.075 Uiso 0.56 1 calc R U P A 1
C3C C 0.4089(7) 0.5521(9) 0.0674(5) 0.067(3) Uani 0.56 1 d D U P A 1
H3C1 H 0.4108 0.5207 0.0981 0.080 Uiso 0.56 1 calc R U P A 1
H3C2 H 0.3903 0.5937 0.0809 0.080 Uiso 0.56 1 calc R U P A 1
C4C C 0.5018(8) 0.5861(7) 0.0505(4) 0.049(2) Uani 0.56 1 d D U P A 1
H4C1 H 0.5444 0.6173 0.0822 0.073 Uiso 0.56 1 calc R U P A 1
H4C2 H 0.5208 0.5450 0.0377 0.073 Uiso 0.56 1 calc R U P A 1
H4C3 H 0.5004 0.6180 0.0206 0.073 Uiso 0.56 1 calc R U P A 1
C5C C 0.0870(6) 0.3968(7) 0.0138(4) 0.076(2) Uani 0.56 1 d D U P A 1
H5C1 H 0.0777 0.4456 0.0120 0.091 Uiso 0.56 1 calc R U P A 1
H5C2 H 0.0418 0.3590 -0.0146 0.091 Uiso 0.56 1 calc R U P A 1
C6C C 0.0697(8) 0.3705(9) 0.0694(5) 0.072(2) Uani 0.56 1 d D U P A 1
H6C1 H 0.1133 0.4088 0.0982 0.086 Uiso 0.56 1 calc R U P A 1
H6C2 H 0.0796 0.3221 0.0718 0.086 Uiso 0.56 1 calc R U P A 1
C7C C -0.0245(9) 0.3587(9) 0.0802(5) 0.067(3) Uani 0.56 1 d D U P A 1
H7C1 H -0.0342 0.4072 0.0777 0.080 Uiso 0.56 1 calc R U P A 1
H7C2 H -0.0679 0.3205 0.0512 0.080 Uiso 0.56 1 calc R U P A 1
C8C C -0.0431(10) 0.3322(11) 0.1355(5) 0.087(4) Uani 0.56 1 d D U P A 1
H8C1 H -0.1051 0.3255 0.1403 0.131 Uiso 0.56 1 calc R U P A 1
H8C2 H -0.0350 0.2836 0.1380 0.131 Uiso 0.56 1 calc R U P A 1
H8C3 H -0.0012 0.3703 0.1645 0.131 Uiso 0.56 1 calc R U P A 1
C9C C 0.1793(8) 0.4175(6) -0.0616(3) 0.067(2) Uani 0.56 1 d D U P A 1
H9C1 H 0.2385 0.4231 -0.0728 0.081 Uiso 0.56 1 calc R U P A 1
H9C2 H 0.1336 0.3707 -0.0825 0.081 Uiso 0.56 1 calc R U P A 1
C10C C 0.1573(10) 0.4842(7) -0.0766(5) 0.065(2) Uani 0.56 1 d D U P A 1
H10A H 0.2126 0.5308 -0.0713 0.078 Uiso 0.56 1 calc R U P A 1
H10B H 0.1145 0.4921 -0.0529 0.078 Uiso 0.56 1 calc R U P A 1
C11C C 0.1151(9) 0.4680(9) -0.1369(5) 0.072(3) Uani 0.56 1 d D U P A 1
H11A H 0.1204 0.5169 -0.1515 0.087 Uiso 0.56 1 calc R U P A 1
H11B H 0.1498 0.4451 -0.1582 0.087 Uiso 0.56 1 calc R U P A 1
C12C C 0.0179(9) 0.4157(9) -0.1463(7) 0.086(4) Uani 0.56 1 d D U P A 1
H12A H -0.0045 0.4079 -0.1858 0.128 Uiso 0.56 1 calc R U P A 1
H12B H 0.0121 0.3666 -0.1329 0.128 Uiso 0.56 1 calc R U P A 1
H12C H -0.0173 0.4385 -0.1262 0.128 Uiso 0.56 1 calc R U P A 1
C13C C 0.2038(9) 0.3382(6) 0.0102(5) 0.073(2) Uani 0.56 1 d D U P A 1
H13C H 0.2317 0.3467 0.0492 0.087 Uiso 0.56 1 calc R U P A 1
H13D H 0.1451 0.2954 0.0079 0.087 Uiso 0.56 1 calc R U P A 1
C14C C 0.2616(11) 0.3090(9) -0.0223(7) 0.088(3) Uani 0.56 1 d D U P A 1
H14C H 0.2449 0.3108 -0.0621 0.106 Uiso 0.56 1 calc R U P A 1
H14D H 0.3255 0.3432 -0.0120 0.106 Uiso 0.56 1 calc R U P A 1
C15C C 0.2527(11) 0.2286(8) -0.0129(8) 0.091(3) Uani 0.56 1 d D U P A 1
H15E H 0.2946 0.2144 -0.0339 0.109 Uiso 0.56 1 calc R U P A 1
H15F H 0.2705 0.2268 0.0267 0.109 Uiso 0.56 1 calc R U P A 1
C16C C 0.1585(11) 0.1714(10) -0.0303(9) 0.097(4) Uani 0.56 1 d D U P A 1
H16D H 0.1564 0.1204 -0.0234 0.116 Uiso 0.56 1 calc R U P A 1
H16E H 0.1167 0.1845 -0.0091 0.116 Uiso 0.56 1 calc R U P A 1
H16F H 0.1409 0.1721 -0.0698 0.116 Uiso 0.56 1 calc R U P A 1
N1D N 0.1901(6) 0.4383(5) -0.0108(4) 0.0717(19) Uani 0.44 1 d D U P B 2
C1D C 0.2927(6) 0.4789(8) 0.0056(5) 0.067(2) Uani 0.44 1 d D U P B 2
H1D1 H 0.3169 0.4545 -0.0223 0.080 Uiso 0.44 1 calc R U P B 2
H1D2 H 0.3036 0.5306 -0.0055 0.080 Uiso 0.44 1 calc R U P B 2
C2D C 0.3614(10) 0.4944(9) 0.0550(6) 0.066(3) Uani 0.44 1 d D U P B 2
H2D1 H 0.3890 0.4554 0.0551 0.079 Uiso 0.44 1 calc R U P B 2
H2D2 H 0.3339 0.4944 0.0893 0.079 Uiso 0.44 1 calc R U P B 2
C3D C 0.4306(12) 0.5717(9) 0.0507(8) 0.073(3) Uani 0.44 1 d D U P B 2
H3D1 H 0.4352 0.5798 0.0114 0.088 Uiso 0.44 1 calc R U P B 2
H3D2 H 0.4129 0.6118 0.0679 0.088 Uiso 0.44 1 calc R U P B 2
C4D C 0.5191(12) 0.5761(12) 0.0794(9) 0.082(4) Uani 0.44 1 d D U P B 2
H4D1 H 0.5649 0.6264 0.0768 0.123 Uiso 0.44 1 calc R U P B 2
H4D2 H 0.5141 0.5684 0.1183 0.123 Uiso 0.44 1 calc R U P B 2
H4D3 H 0.5363 0.5365 0.0619 0.123 Uiso 0.44 1 calc R U P B 2
C5D C 0.1452(8) 0.4380(8) 0.0397(5) 0.069(2) Uani 0.44 1 d D U P B 2
H5D1 H 0.1850 0.4311 0.0709 0.082 Uiso 0.44 1 calc R U P B 2
H5D2 H 0.1437 0.4895 0.0472 0.082 Uiso 0.44 1 calc R U P B 2
C6D C 0.0526(10) 0.3819(11) 0.0417(8) 0.077(3) Uani 0.44 1 d D U P B 2
H6D1 H 0.0551 0.3306 0.0432 0.093 Uiso 0.44 1 calc R U P B 2
H6D2 H 0.0138 0.3808 0.0072 0.093 Uiso 0.44 1 calc R U P B 2
C7D C 0.0105(12) 0.3991(12) 0.0899(7) 0.079(3) Uani 0.44 1 d D U P B 2
H7D1 H 0.0431 0.3930 0.1248 0.094 Uiso 0.44 1 calc R U P B 2
H7D2 H 0.0126 0.4521 0.0913 0.094 Uiso 0.44 1 calc R U P B 2
C8D C -0.0849(13) 0.3442(13) 0.0821(10) 0.098(5) Uani 0.44 1 d D U P B 2
H8D1 H -0.1148 0.3537 0.1130 0.147 Uiso 0.44 1 calc R U P B 2
H8D2 H -0.1164 0.3508 0.0474 0.147 Uiso 0.44 1 calc R U P B 2
H8D3 H -0.0861 0.2920 0.0807 0.147 Uiso 0.44 1 calc R U P B 2
C9D C 0.1607(9) 0.4829(7) -0.0540(5) 0.067(3) Uani 0.44 1 d D U P B 2
H9D1 H 0.1465 0.5222 -0.0327 0.081 Uiso 0.44 1 calc R U P B 2
H9D2 H 0.2156 0.5107 -0.0703 0.081 Uiso 0.44 1 calc R U P B 2
C10D C 0.0856(9) 0.4518(9) -0.1026(5) 0.064(3) Uani 0.44 1 d D U P B 2
H10E H 0.0753 0.3975 -0.1124 0.077 Uiso 0.44 1 calc R U P B 2
H10F H 0.0296 0.4538 -0.0905 0.077 Uiso 0.44 1 calc R U P B 2
C11D C 0.1023(11) 0.4928(11) -0.1539(6) 0.066(3) Uani 0.44 1 d D U P B 2
H11C H 0.1272 0.5484 -0.1428 0.079 Uiso 0.44 1 calc R U P B 2
H11D H 0.1485 0.4799 -0.1715 0.079 Uiso 0.44 1 calc R U P B 2
C12D C 0.0200(10) 0.4739(13) -0.1960(7) 0.078(4) Uani 0.44 1 d D U P B 2
H12D H 0.0364 0.5026 -0.2278 0.117 Uiso 0.44 1 calc R U P B 2
H12E H -0.0044 0.4192 -0.2082 0.117 Uiso 0.44 1 calc R U P B 2
H12F H -0.0256 0.4878 -0.1795 0.117 Uiso 0.44 1 calc R U P B 2
C13D C 0.1711(10) 0.3590(6) -0.0370(5) 0.066(2) Uani 0.44 1 d D U P B 2
H13E H 0.1053 0.3312 -0.0471 0.079 Uiso 0.44 1 calc R U P B 2
H13F H 0.2000 0.3613 -0.0709 0.079 Uiso 0.44 1 calc R U P B 2
C14D C 0.2082(15) 0.3193(10) 0.0040(6) 0.070(2) Uani 0.44 1 d D U P B 2
H14E H 0.1735 0.3079 0.0356 0.084 Uiso 0.44 1 calc R U P B 2
H14F H 0.2728 0.3481 0.0175 0.084 Uiso 0.44 1 calc R U P B 2
C15D C 0.1932(15) 0.2485(9) -0.0339(7) 0.083(3) Uani 0.44 1 d D U P B 2
H15G H 0.1310 0.2289 -0.0538 0.100 Uiso 0.44 1 calc R U P B 2
H15H H 0.2355 0.2612 -0.0615 0.100 Uiso 0.44 1 calc R U P B 2
C16D C 0.2074(18) 0.1881(12) -0.0012(9) 0.089(5) Uani 0.44 1 d D U P B 2
H16J H 0.1975 0.1426 -0.0262 0.133 Uiso 0.44 1 calc R U P B 2
H16K H 0.2692 0.2073 0.0181 0.133 Uiso 0.44 1 calc R U P B 2
H16L H 0.1649 0.1750 0.0258 0.133 Uiso 0.44 1 calc R U P B 2
Cl1 Cl -0.38119(14) 0.10529(11) 0.11230(8) 0.0778(6) Uani 1 1 d D U . . .
Cl2 Cl -0.24105(15) 0.13153(12) 0.04278(8) 0.0791(6) Uani 1 1 d D U . . .
Cl3 Cl -0.1980(2) 0.1506(3) 0.16089(12) 0.1571(16) Uani 1 1 d D U . . .
C1S C -0.2687(4) 0.1602(4) 0.1055(2) 0.074(2) Uani 1 1 d D U . . .
H1S H -0.2616 0.2150 0.1062 0.089 Uiso 1 1 calc R U . . .
Cl7 Cl 0.2417(2) 1.25274(19) 0.39167(15) 0.1430(15) Uani 1 1 d D U . . .
Cl8 Cl 0.1239(4) 1.2846(2) 0.4595(2) 0.201(2) Uani 1 1 d D U . . .
Cl9 Cl 0.0859(4) 1.1316(3) 0.4232(3) 0.249(3) Uani 1 1 d D U . . .
C1U C 0.1727(6) 1.2192(4) 0.4426(4) 0.139(4) Uani 1 1 d D U . . .
H1U H 0.2109 1.2149 0.4763 0.167 Uiso 1 1 calc R U . . .
Cl4 Cl 0.4309(4) 1.1104(3) 0.55922(18) 0.205(2) Uani 1 1 d D U . . .
Cl5 Cl 0.2923(4) 1.1011(3) 0.46820(18) 0.197(2) Uani 1 1 d D U . . .
Cl6 Cl 0.2506(4) 0.9996(3) 0.5521(2) 0.253(3) Uani 1 1 d D U . . .
C1T C 0.3151(6) 1.0923(7) 0.5394(4) 0.213(7) Uani 1 1 d D U . . .
H1T H 0.2976 1.1295 0.5617 0.255 Uiso 1 1 calc R U . . .

loop_
_atom_site_aniso_label
_atom_site_aniso_U_11
_atom_site_aniso_U_22
_atom_site_aniso_U_33
_atom_site_aniso_U_23
_atom_site_aniso_U_13
_atom_site_aniso_U_12
P2 0.0445(8) 0.0359(7) 0.0436(8) -0.0017(6) 0.0213(6) 0.0103(6)
O5A 0.054(2) 0.047(2) 0.043(2) 0.0041(17) 0.0256(18) 0.0131(19)
O6A 0.053(2) 0.035(2) 0.063(3) -0.0020(18) 0.020(2) 0.0032(17)
O7A 0.045(2) 0.043(2) 0.046(2) -0.0001(17) 0.0193(17) 0.0129(17)
O8A 0.055(2) 0.051(2) 0.045(2) -0.0030(18) 0.0205(18) 0.0243(19)
P1 0.0560(9) 0.0330(7) 0.0415(7) 0.0064(6) 0.0233(6) 0.0188(6)
O1A 0.070(3) 0.040(2) 0.044(2) 0.0115(17) 0.0312(19) 0.0261(19)
O2A 0.050(2) 0.0360(19) 0.049(2) 0.0082(17) 0.0141(18) 0.0152(17)
O3A 0.067(3) 0.039(2) 0.048(2) 0.0084(17) 0.030(2) 0.0267(19)
O4A 0.058(2) 0.038(2) 0.048(2) 0.0069(17) 0.0179(18) 0.0173(18)
O7 0.097(4) 0.069(3) 0.057(3) -0.002(2) 0.042(3) 0.033(3)
O8 0.134(6) 0.116(5) 0.123(6) -0.006(5) 0.065(5) 0.025(5)
O9 0.049(2) 0.061(3) 0.053(2) 0.021(2) 0.0225(19) 0.024(2)
O10 0.061(3) 0.053(3) 0.060(3) -0.010(2) 0.024(2) -0.001(2)
O11 0.055(2) 0.038(2) 0.057(2) 0.0119(18) 0.0239(19) 0.0165(18)
O12 0.066(3) 0.069(3) 0.044(2) 0.002(2) 0.029(2) 0.018(2)
N7 0.055(3) 0.041(2) 0.035(2) -0.0006(18) 0.020(2) 0.016(2)
N8 0.058(3) 0.059(3) 0.052(3) -0.004(2) 0.021(2) 0.023(2)
N9 0.044(2) 0.037(2) 0.036(2) 0.0082(17) 0.0212(18) 0.0144(18)
N10 0.052(2) 0.036(2) 0.030(2) -0.0006(17) 0.0169(18) 0.0118(18)
N11 0.041(2) 0.034(2) 0.038(2) 0.0036(17) 0.0161(18) 0.0123(17)
N12 0.054(2) 0.038(2) 0.030(2) -0.0016(17) 0.0190(18) 0.0155(19)
C43 0.048(3) 0.029(2) 0.034(2) 0.0025(18) 0.0190(19) 0.013(2)
C44 0.047(3) 0.031(2) 0.031(2) 0.0025(19) 0.017(2) 0.012(2)
C45 0.044(3) 0.031(2) 0.028(2) 0.0038(17) 0.0174(18) 0.012(2)
C46 0.045(3) 0.031(2) 0.031(2) 0.0049(18) 0.0162(19) 0.013(2)
C47 0.047(3) 0.028(2) 0.028(2) 0.0019(17) 0.0139(18) 0.008(2)
C48 0.051(3) 0.029(2) 0.027(2) 0.0007(18) 0.0154(19) 0.009(2)
C49 0.061(3) 0.043(3) 0.032(2) 0.005(2) 0.018(2) 0.025(2)
C50 0.062(3) 0.044(3) 0.037(3) 0.003(2) 0.019(2) 0.024(2)
C51 0.076(4) 0.044(3) 0.047(3) 0.001(2) 0.028(3) 0.024(3)
C52 0.076(4) 0.047(3) 0.050(3) -0.006(2) 0.028(3) 0.023(3)
C53 0.066(3) 0.049(3) 0.038(3) -0.004(2) 0.021(2) 0.024(3)
C54 0.076(4) 0.060(4) 0.052(3) -0.001(3) 0.032(3) 0.028(3)
C55 0.061(3) 0.056(3) 0.037(3) -0.003(2) 0.016(2) 0.027(2)
C56 0.072(4) 0.078(4) 0.040(3) 0.002(3) 0.016(3) 0.035(3)
C57 0.071(4) 0.096(4) 0.057(4) -0.009(3) 0.013(3) 0.032(3)
C58 0.055(3) 0.085(4) 0.054(3) -0.014(3) 0.020(3) 0.022(3)
C59 0.087(5) 0.102(5) 0.088(5) -0.017(4) 0.051(4) 0.019(4)
C60 0.073(4) 0.046(3) 0.041(3) 0.008(2) 0.023(3) 0.028(3)
C61 0.046(2) 0.030(2) 0.026(2) 0.0003(17) 0.0172(18) 0.0115(19)
C62 0.051(3) 0.036(2) 0.029(2) 0.0029(19) 0.0167(19) 0.015(2)
C63 0.046(3) 0.052(3) 0.037(3) 0.015(2) 0.016(2) 0.012(2)
C64 0.047(3) 0.061(3) 0.042(3) 0.016(3) 0.017(2) 0.015(2)
C65 0.045(3) 0.049(3) 0.037(3) 0.008(2) 0.020(2) 0.020(2)
C66 0.048(3) 0.049(3) 0.042(3) 0.009(2) 0.022(2) 0.021(2)
C67 0.048(3) 0.036(2) 0.027(2) 0.0040(18) 0.0156(19) 0.0153(19)
C68 0.053(3) 0.042(3) 0.031(2) 0.001(2) 0.013(2) 0.020(2)
C69 0.061(3) 0.039(3) 0.031(2) 0.001(2) 0.014(2) 0.019(2)
C70 0.050(3) 0.036(2) 0.031(2) -0.0021(19) 0.010(2) 0.012(2)
C71 0.057(3) 0.052(3) 0.043(3) -0.005(2) 0.017(2) 0.010(2)
C72 0.055(3) 0.041(3) 0.031(2) 0.008(2) 0.024(2) 0.020(2)
C73 0.049(3) 0.035(2) 0.027(2) 0.0005(18) 0.0151(19) 0.009(2)
C74 0.041(2) 0.037(2) 0.027(2) 0.0018(18) 0.0147(19) 0.0087(19)
C75 0.048(3) 0.049(3) 0.036(3) 0.003(2) 0.011(2) 0.010(2)
C76 0.047(3) 0.049(3) 0.039(3) 0.003(2) 0.015(2) 0.018(2)
C77 0.043(2) 0.041(2) 0.028(2) 0.0022(19) 0.0152(19) 0.0157(19)
C78 0.052(3) 0.040(3) 0.039(3) 0.004(2) 0.019(2) 0.019(2)
C79 0.056(3) 0.041(3) 0.026(2) 0.0019(19) 0.013(2) 0.018(2)
C80 0.064(3) 0.040(3) 0.034(3) -0.003(2) 0.015(2) 0.013(2)
C81 0.075(3) 0.045(3) 0.031(3) -0.005(2) 0.018(2) 0.021(3)
C82 0.067(3) 0.049(3) 0.035(3) 0.002(2) 0.023(2) 0.023(2)
C83 0.075(3) 0.058(3) 0.037(3) 0.005(2) 0.030(3) 0.028(3)
C84 0.051(3) 0.032(3) 0.043(3) -0.003(2) 0.016(2) 0.002(2)
O1 0.080(3) 0.094(4) 0.052(3) -0.003(3) 0.041(2) 0.008(3)
O2 0.060(2) 0.042(2) 0.048(2) 0.0152(18) 0.0241(19) 0.0190(18)
O3 0.120(5) 0.079(4) 0.146(6) -0.034(4) -0.039(5) 0.044(4)
O4 0.141(5) 0.053(3) 0.111(5) 0.007(3) 0.089(4) 0.022(3)
O5 0.052(3) 0.074(3) 0.101(4) 0.038(3) 0.036(3) 0.025(2)
O6 0.067(3) 0.056(3) 0.054(3) -0.002(2) 0.012(2) 0.020(2)
N1 0.062(3) 0.047(3) 0.039(2) 0.002(2) 0.023(2) 0.017(2)
N2 0.056(3) 0.037(2) 0.042(2) 0.0076(18) 0.023(2) 0.0146(19)
N3 0.075(3) 0.048(2) 0.043(2) 0.003(2) 0.017(2) 0.034(2)
N4 0.070(3) 0.037(2) 0.044(2) 0.0020(19) 0.033(2) 0.018(2)
N5 0.061(3) 0.036(2) 0.053(3) 0.010(2) 0.035(2) 0.018(2)
N6 0.065(3) 0.038(2) 0.041(2) 0.0052(18) 0.026(2) 0.024(2)
C1 0.059(3) 0.027(2) 0.047(3) 0.007(2) 0.027(2) 0.013(2)
C2 0.060(3) 0.031(2) 0.043(3) 0.007(2) 0.028(2) 0.017(2)
C3 0.069(3) 0.031(2) 0.045(3) 0.011(2) 0.032(2) 0.020(2)
C4 0.065(3) 0.034(3) 0.042(3) 0.007(2) 0.027(2) 0.020(2)
C5 0.062(3) 0.033(2) 0.044(3) 0.005(2) 0.027(2) 0.018(2)
C6 0.060(3) 0.036(3) 0.044(3) 0.006(2) 0.025(2) 0.019(2)
C7 0.059(3) 0.036(3) 0.048(3) 0.006(2) 0.024(2) 0.016(2)
C8 0.064(3) 0.042(3) 0.046(3) 0.005(2) 0.025(2) 0.015(2)
C9 0.077(4) 0.049(3) 0.049(3) 0.000(3) 0.026(3) 0.011(3)
C10 0.082(4) 0.062(4) 0.050(3) -0.010(3) 0.028(3) 0.013(3)
C11 0.074(3) 0.063(4) 0.050(3) -0.006(3) 0.031(3) 0.018(3)
C12 0.080(4) 0.081(4) 0.057(4) -0.008(3) 0.034(3) 0.017(3)
C13 0.058(3) 0.037(2) 0.045(3) 0.006(2) 0.023(2) 0.010(2)
C14 0.062(3) 0.048(3) 0.067(4) 0.010(3) 0.022(3) 0.018(3)
C15 0.061(3) 0.046(3) 0.066(4) 0.009(3) 0.022(3) 0.019(2)
C16 0.057(3) 0.038(2) 0.046(3) 0.007(2) 0.021(2) 0.020(2)
C17 0.059(3) 0.039(3) 0.045(3) 0.007(2) 0.020(2) 0.021(2)
C18 0.065(4) 0.041(3) 0.058(4) 0.013(3) 0.027(3) 0.012(3)
C19 0.077(3) 0.034(2) 0.040(3) 0.010(2) 0.029(2) 0.026(2)
C20 0.085(3) 0.050(3) 0.037(3) 0.005(2) 0.023(2) 0.038(3)
C21 0.108(5) 0.062(4) 0.050(3) -0.001(3) 0.005(3) 0.047(3)
C22 0.106(5) 0.072(4) 0.061(4) -0.005(3) -0.004(3) 0.048(4)
C23 0.087(4) 0.064(3) 0.057(4) -0.008(3) 0.009(3) 0.042(3)
C24 0.083(4) 0.066(4) 0.082(5) -0.015(3) 0.000(4) 0.037(3)
C25 0.069(3) 0.037(3) 0.039(3) 0.004(2) 0.025(2) 0.024(2)
C26 0.078(4) 0.038(3) 0.043(3) 0.005(2) 0.024(3) 0.024(3)
C27 0.077(4) 0.038(3) 0.047(3) 0.005(2) 0.026(3) 0.023(3)
C28 0.078(4) 0.040(3) 0.045(3) 0.002(2) 0.031(3) 0.023(3)
C29 0.093(5) 0.052(3) 0.063(4) 0.008(3) 0.046(4) 0.027(3)
C30 0.113(5) 0.050(3) 0.061(4) 0.024(3) 0.053(4) 0.046(4)
C31 0.065(3) 0.037(2) 0.042(3) 0.007(2) 0.029(2) 0.022(2)
C32 0.069(3) 0.047(3) 0.056(3) 0.013(2) 0.039(2) 0.028(2)
C33 0.070(4) 0.063(4) 0.087(5) 0.030(3) 0.044(3) 0.022(3)
C34 0.067(4) 0.065(4) 0.096(5) 0.033(4) 0.042(3) 0.024(3)
C35 0.060(3) 0.053(3) 0.067(4) 0.016(3) 0.035(3) 0.023(3)
C36 0.053(3) 0.054(3) 0.071(4) 0.013(3) 0.032(3) 0.023(3)
C37 0.069(3) 0.039(3) 0.045(3) 0.008(2) 0.028(2) 0.028(2)
C38 0.080(4) 0.051(3) 0.048(3) -0.001(2) 0.032(3) 0.024(3)
C39 0.081(4) 0.044(3) 0.052(3) -0.002(2) 0.027(3) 0.026(3)
C40 0.065(3) 0.041(3) 0.046(3) 0.001(2) 0.017(2) 0.026(2)
C41 0.063(3) 0.047(3) 0.043(3) 0.005(2) 0.012(2) 0.026(2)
C42 0.100(5) 0.044(3) 0.047(3) 0.016(3) 0.046(3) 0.036(3)
N1B 0.102(4) 0.156(4) 0.128(4) 0.010(3) 0.070(3) 0.035(3)
C1B 0.092(4) 0.149(5) 0.133(5) 0.010(4) 0.055(4) 0.037(4)
C2B 0.099(5) 0.157(5) 0.157(6) -0.002(5) 0.032(5) 0.046(4)
C3B 0.093(5) 0.150(6) 0.140(7) 0.001(5) 0.023(5) 0.050(4)
C4B 0.140(10) 0.178(9) 0.260(13) -0.009(8) -0.016(10) 0.069(7)
C5B 0.087(4) 0.148(6) 0.118(5) 0.011(4) 0.049(4) 0.035(4)
C6B 0.111(5) 0.156(6) 0.131(5) 0.007(5) 0.025(4) 0.051(5)
C7B 0.115(6) 0.154(6) 0.127(6) 0.004(5) 0.018(5) 0.061(5)
C8B 0.133(8) 0.162(8) 0.120(8) -0.003(6) 0.005(7) 0.067(7)
C9B 0.137(5) 0.174(6) 0.170(6) 0.009(5) 0.085(5) 0.050(4)
C10B 0.184(7) 0.195(6) 0.218(7) 0.005(5) 0.079(6) 0.057(5)
C11B 0.203(8) 0.211(8) 0.237(8) 0.011(6) 0.073(6) 0.077(6)
C12B 0.223(12) 0.280(13) 0.261(13) 0.039(10) 0.062(10) 0.100(10)
C13B 0.130(5) 0.173(6) 0.127(5) 0.020(5) 0.058(4) 0.030(5)
C14B 0.170(6) 0.209(7) 0.146(6) 0.029(5) 0.057(5) 0.039(5)
C15B 0.193(7) 0.232(8) 0.167(7) 0.035(6) 0.042(6) 0.052(6)
C16B 0.265(13) 0.301(14) 0.200(10) 0.024(9) 0.046(9) 0.064(11)
N1C 0.085(3) 0.061(3) 0.046(3) 0.004(3) 0.027(3) 0.010(3)
C1C 0.069(3) 0.052(3) 0.036(3) 0.005(3) 0.024(3) 0.018(3)
C2C 0.069(4) 0.065(4) 0.045(4) 0.002(3) 0.025(3) 0.012(3)
C3C 0.073(4) 0.069(5) 0.053(4) 0.007(4) 0.022(4) 0.017(4)
C4C 0.065(5) 0.059(6) 0.023(4) 0.004(4) 0.005(4) 0.024(4)
C5C 0.079(4) 0.074(4) 0.053(4) 0.005(3) 0.022(3) 0.002(3)
C6C 0.069(4) 0.082(4) 0.054(4) 0.012(4) 0.024(3) 0.010(3)
C7C 0.067(4) 0.069(5) 0.056(4) 0.011(4) 0.026(4) 0.011(4)
C8C 0.061(6) 0.122(9) 0.064(6) 0.026(6) 0.029(5) 0.009(6)
C9C 0.085(4) 0.063(4) 0.051(3) 0.001(3) 0.018(3) 0.022(3)
C10C 0.077(4) 0.063(4) 0.053(4) 0.006(3) 0.023(3) 0.020(3)
C11C 0.079(4) 0.079(5) 0.056(4) 0.004(4) 0.016(4) 0.025(4)
C12C 0.083(6) 0.096(7) 0.070(6) 0.009(6) 0.017(5) 0.022(5)
C13C 0.086(4) 0.068(4) 0.062(4) 0.007(3) 0.021(3) 0.024(3)
C14C 0.093(5) 0.086(4) 0.079(5) -0.002(4) 0.019(4) 0.026(4)
C15C 0.099(5) 0.089(5) 0.079(5) -0.008(4) 0.012(5) 0.030(4)
C16C 0.106(7) 0.089(7) 0.095(9) 0.004(7) 0.005(6) 0.039(6)
N1D 0.087(3) 0.065(3) 0.051(3) 0.001(3) 0.027(3) 0.010(3)
C1D 0.081(4) 0.062(4) 0.052(4) 0.007(4) 0.020(3) 0.017(3)
C2D 0.076(4) 0.063(4) 0.057(4) 0.006(4) 0.020(4) 0.020(4)
C3D 0.082(5) 0.068(5) 0.059(5) 0.006(4) 0.017(4) 0.013(4)
C4D 0.081(6) 0.068(8) 0.085(8) -0.002(7) 0.017(6) 0.014(6)
C5D 0.078(4) 0.068(4) 0.053(4) 0.002(3) 0.023(3) 0.017(3)
C6D 0.075(4) 0.080(5) 0.066(4) 0.002(4) 0.024(4) 0.014(4)
C7D 0.077(5) 0.088(5) 0.067(5) 0.007(4) 0.024(4) 0.022(4)
C8D 0.086(7) 0.112(9) 0.081(8) 0.007(8) 0.026(6) 0.017(6)
C9D 0.077(4) 0.067(4) 0.051(4) 0.004(4) 0.025(4) 0.015(4)
C10D 0.070(4) 0.072(5) 0.050(4) 0.000(4) 0.026(3) 0.021(4)
C11D 0.068(5) 0.078(6) 0.053(5) 0.002(4) 0.021(4) 0.025(4)
C12D 0.066(7) 0.106(10) 0.057(6) 0.012(6) 0.020(5) 0.023(7)
C13D 0.080(4) 0.063(4) 0.052(4) 0.002(3) 0.023(3) 0.018(3)
C14D 0.082(4) 0.071(4) 0.060(4) 0.009(3) 0.024(4) 0.026(3)
C15D 0.095(5) 0.077(4) 0.071(5) 0.008(4) 0.011(4) 0.024(4)
C16D 0.109(9) 0.071(7) 0.070(8) 0.003(6) -0.002(7) 0.019(6)
Cl1 0.0933(13) 0.0637(11) 0.0603(10) -0.0118(8) 0.0420(10) 0.0044(9)
Cl2 0.0981(15) 0.0809(13) 0.0652(11) 0.0023(10) 0.0451(11) 0.0328(11)
Cl3 0.117(2) 0.246(5) 0.0764(18) 0.032(2) 0.0127(16) 0.028(3)
C1S 0.089(4) 0.062(4) 0.061(4) -0.010(3) 0.034(3) 0.011(3)
Cl7 0.148(3) 0.118(2) 0.128(3) -0.044(2) 0.065(2) 0.003(2)
Cl8 0.243(5) 0.148(3) 0.226(5) 0.048(3) 0.172(4) 0.046(3)
Cl9 0.185(5) 0.181(5) 0.306(8) -0.008(5) 0.078(5) -0.028(4)
C1U 0.146(7) 0.123(7) 0.118(7) -0.008(5) 0.043(6) 0.011(5)
Cl4 0.352(6) 0.221(5) 0.140(3) 0.083(3) 0.104(4) 0.192(5)
Cl5 0.299(6) 0.140(3) 0.157(4) -0.036(3) 0.027(4) 0.097(4)
Cl6 0.365(8) 0.234(6) 0.182(5) -0.006(4) 0.113(5) 0.119(6)
C1T 0.247(9) 0.222(10) 0.182(9) 0.002(7) 0.035(7) 0.103(7)

loop_
_atom_type_symbol
_atom_type_description
_atom_type_scat_dispersion_real
_atom_type_scat_dispersion_imag
_atom_type_scat_source
C C 0.0181 0.0091 'International Tables Vol C Tables 4.2.6.8 and 6.1.1.4'
H H 0.0000 0.0000 'International Tables Vol C Tables 4.2.6.8 and 6.1.1.4'
N N 0.0311 0.0180 'International Tables Vol C Tables 4.2.6.8 and 6.1.1.4'
O O 0.0492 0.0322 'International Tables Vol C Tables 4.2.6.8 and 6.1.1.4'
P P 0.2955 0.4335 'International Tables Vol C Tables 4.2.6.8 and 6.1.1.4'
Cl Cl 0.3639 0.7018 'International Tables Vol C Tables 4.2.6.8 and 6.1.1.4'

loop_
_geom_angle_atom_site_label_1
_geom_angle_atom_site_label_2
_geom_angle_atom_site_label_3
_geom_angle
O5A P2 O7A 119.4(2)
O5A P2 O6A 106.8(2)
O7A P2 O6A 109.9(3)
O5A P2 O8A 106.6(2)
O7A P2 O8A 107.3(2)
O6A P2 O8A 106.0(2)
O4A P1 O1A 118.6(3)
O4A P1 O2A 111.2(2)
O1A P1 O2A 106.1(2)
O4A P1 O3A 108.4(2)
O1A P1 O3A 105.8(2)
O2A P1 O3A 105.9(2)
C50 N7 C53 109.9(5)
C50 N7 H7N 125.1
C53 N7 H7N 125.1
C55 N8 C58 108.6(6)
C55 N8 H8N 125.7
C58 N8 H8N 125.7
C62 N9 C65 110.7(5)
C62 N9 H9N 124.6
C65 N9 H9N 124.6
C67 N10 C70 109.5(4)
C67 N10 H10N 125.2
C70 N10 H10N 125.2
C74 N11 C77 109.0(5)
C74 N11 H11N 125.5
C77 N11 H11N 125.5
C79 N12 C82 108.3(5)
C79 N12 H12N 125.8
C82 N12 H12N 125.8
C48 C43 C44 119.2(5)
C48 C43 C49 121.5(4)
C44 C43 C49 119.2(5)
C45 C44 C43 119.5(5)
C45 C44 H44 120.2
C43 C44 H44 120.2
C46 C45 C44 119.7(5)
C46 C45 C61 121.3(5)
C44 C45 C61 119.1(5)
C45 C46 C47 121.1(5)
C45 C46 H46 119.4
C47 C46 H46 119.4
C48 C47 C46 119.6(5)
C48 C47 C73 122.0(4)
C46 C47 C73 118.3(5)
C47 C48 C43 120.9(5)
C47 C48 H48 119.6
C43 C48 H48 119.6
C55 C49 C50 107.6(5)
C55 C49 C43 113.7(5)
C50 C49 C43 111.2(5)
C55 C49 C60 108.2(5)
C50 C49 C60 108.5(5)
C43 C49 C60 107.5(5)
N7 C50 C51 107.7(5)
N7 C50 C49 122.3(5)
C51 C50 C49 130.0(6)
C52 C51 C50 107.8(6)
C52 C51 H51 126.1
C50 C51 H51 126.1
C51 C52 C53 108.4(5)
C51 C52 H52 125.8
C53 C52 H52 125.8
C52 C53 N7 106.3(5)
C52 C53 C54 132.0(5)
N7 C53 C54 121.7(6)
O7 C54 C53 124.4(7)
O7 C54 H54 117.8
C53 C54 H54 117.8
N8 C55 C56 107.5(6)
N8 C55 C49 123.3(6)
C56 C55 C49 129.1(6)
C55 C56 C57 107.5(8)
C55 C56 H56 126.3
C57 C56 H56 126.3
C58 C57 C56 107.4(8)
C58 C57 H57 126.3
C56 C57 H57 126.3
C57 C58 N8 109.0(7)
C57 C58 C59 124.9(9)
N8 C58 C59 126.0(9)
O8 C59 C58 125.8(13)
O8 C59 H59 117.1
C58 C59 H59 117.1
C49 C60 H60A 109.5
C49 C60 H60B 109.5
H60A C60 H60B 109.5
C49 C60 H60C 109.5
H60A C60 H60C 109.5
H60B C60 H60C 109.5
C67 C61 C62 107.9(4)
C67 C61 C72 110.3(4)
C62 C61 C72 107.8(4)
C67 C61 C45 111.0(4)
C62 C61 C45 109.0(4)
C72 C61 C45 110.8(4)
N9 C62 C63 107.1(5)
N9 C62 C61 121.4(5)
C63 C62 C61 131.3(5)
C62 C63 C64 108.1(5)
C62 C63 H63 125.9
C64 C63 H63 125.9
C65 C64 C63 108.0(5)
C65 C64 H64 126.0
C63 C64 H64 126.0
C64 C65 N9 106.0(5)
C64 C65 C66 133.8(6)
N9 C65 C66 120.2(5)
O9 C66 C65 123.9(5)
O9 C66 H66 118.0
C65 C66 H66 118.0
N10 C67 C68 107.1(5)
N10 C67 C61 125.1(4)
C68 C67 C61 127.8(5)
C69 C68 C67 108.3(5)
C69 C68 H68 125.9
C67 C68 H68 125.9
C68 C69 C70 108.1(5)
C68 C69 H69 125.9
C70 C69 H69 125.9
C69 C70 N10 107.0(5)
C69 C70 C71 131.1(5)
N10 C70 C71 121.8(5)
O10 C71 C70 124.1(6)
O10 C71 H71 118.0
C70 C71 H71 118.0
C61 C72 H72A 109.5
C61 C72 H72B 109.5
H72A C72 H72B 109.5
C61 C72 H72C 109.5
H72A C72 H72C 109.5
H72B C72 H72C 109.5
C74 C73 C84 108.5(5)
C74 C73 C79 110.8(4)
C84 C73 C79 108.0(4)
C74 C73 C47 111.8(4)
C84 C73 C47 107.1(4)
C79 C73 C47 110.5(5)
N11 C74 C75 108.2(5)
N11 C74 C73 123.1(5)
C75 C74 C73 128.7(5)
C74 C75 C76 107.5(5)
C74 C75 H75 126.2
C76 C75 H75 126.2
C77 C76 C75 107.3(5)
C77 C76 H76 126.4
C75 C76 H76 126.4
C76 C77 N11 108.0(5)
C76 C77 C78 127.7(5)
N11 C77 C78 124.0(5)
O11 C78 C77 124.2(5)
O11 C78 H78 117.9
C77 C78 H78 117.9
N12 C79 C80 108.9(5)
N12 C79 C73 122.1(5)
C80 C79 C73 129.0(5)
C79 C80 C81 107.4(5)
C79 C80 H80 126.3
C81 C80 H80 126.3
C82 C81 C80 107.6(5)
C82 C81 H81 126.2
C80 C81 H81 126.2
N12 C82 C81 107.8(5)
N12 C82 C83 124.6(6)
C81 C82 C83 127.6(5)
O12 C83 C82 127.1(5)
O12 C83 H83 116.4
C82 C83 H83 116.4
C73 C84 H84A 109.5
C73 C84 H84B 109.5
H84A C84 H84B 109.5
C73 C84 H84C 109.5
H84A C84 H84C 109.5
H84B C84 H84C 109.5
C8 N1 C11 110.2(6)
C8 N1 H1N 124.9
C11 N1 H1N 124.9
C13 N2 C16 107.8(5)
C13 N2 H2N 126.1
C16 N2 H2N 126.1
C20 N3 C23 111.2(6)
C20 N3 H3N 124.4
C23 N3 H3N 124.4
C25 N4 C28 109.2(5)
C25 N4 H4N 125.4
C28 N4 H4N 125.4
C32 N5 C35 110.3(5)
C32 N5 H5N 124.9
C35 N5 H5N 124.9
C37 N6 C40 109.5(5)
C37 N6 H6N 125.2
C40 N6 H6N 125.2
C2 C1 C6 120.0(6)
C2 C1 C7 121.1(5)
C6 C1 C7 118.7(5)
C1 C2 C3 120.5(5)
C1 C2 H2 119.8
C3 C2 H2 119.8
C4 C3 C2 118.2(6)
C4 C3 C19 119.8(6)
C2 C3 C19 121.9(5)
C5 C4 C3 121.7(6)
C5 C4 H4 119.1
C3 C4 H4 119.1
C4 C5 C6 118.9(5)
C4 C5 C31 120.5(6)
C6 C5 C31 120.6(5)
C1 C6 C5 120.7(6)
C1 C6 H6 119.6
C5 C6 H6 119.6
C8 C7 C13 108.8(5)
C8 C7 C1 111.6(5)
C13 C7 C1 112.0(5)
C8 C7 C18 109.2(5)
C13 C7 C18 108.4(5)
C1 C7 C18 106.6(5)
N1 C8 C9 108.8(5)
N1 C8 C7 122.2(5)
C9 C8 C7 128.9(6)
C8 C9 C10 106.5(6)
C8 C9 H9 126.8
C10 C9 H9 126.8
C11 C10 C9 107.5(6)
C11 C10 H10 126.3
C9 C10 H10 126.3
N1 C11 C10 106.9(6)
N1 C11 C12 123.4(7)
C10 C11 C12 129.6(6)
O1 C12 C11 126.3(7)
O1 C12 H12 116.9
C11 C12 H12 116.9
N2 C13 C14 109.1(6)
N2 C13 C7 121.9(6)
C14 C13 C7 128.9(5)
C15 C14 C13 107.1(6)
C15 C14 H14 126.4
C13 C14 H14 126.4
C16 C15 C14 106.8(6)
C16 C15 H15 126.6
C14 C15 H15 126.6
C15 C16 N2 109.1(5)
C15 C16 C17 127.8(6)
N2 C16 C17 122.8(6)
O2 C17 C16 125.2(6)
O2 C17 H17 117.4
C16 C17 H17 117.4
C7 C18 H18A 109.5
C7 C18 H18B 109.5
H18A C18 H18B 109.5
C7 C18 H18C 109.5
H18A C18 H18C 109.5
H18B C18 H18C 109.5
C20 C19 C25 108.9(5)
C20 C19 C3 111.1(5)
C25 C19 C3 112.3(5)
C20 C19 C30 109.5(6)
C25 C19 C30 107.2(5)
C3 C19 C30 107.7(5)
N3 C20 C21 106.8(7)
N3 C20 C19 122.0(6)
C21 C20 C19 131.1(6)
C20 C21 C22 108.9(7)
C20 C21 H21 125.6
C22 C21 H21 125.6
C21 C22 C23 106.6(7)
C21 C22 H22 126.7
C23 C22 H22 126.7
N3 C23 C22 106.5(7)
N3 C23 C24 121.6(7)
C22 C23 C24 131.9(8)
O3 C24 C23 126.3(9)
O3 C24 H24 116.8
C23 C24 H24 116.8
N4 C25 C26 108.2(5)
N4 C25 C19 122.0(5)
C26 C25 C19 129.8(5)
C25 C26 C27 107.0(5)
C25 C26 H26 126.5
C27 C26 H26 126.5
C28 C27 C26 107.6(5)
C28 C27 H27 126.2
C26 C27 H27 126.2
N4 C28 C27 108.0(5)
N4 C28 C29 123.9(6)
C27 C28 C29 128.1(6)
O4 C29 C28 125.5(6)
O4 C29 H29 117.2
C28 C29 H29 117.2
C19 C30 H30A 109.5
C19 C30 H30B 109.5
H30A C30 H30B 109.5
C19 C30 H30C 109.5
H30A C30 H30C 109.5
H30B C30 H30C 109.5
C32 C31 C42 108.1(5)
C32 C31 C37 109.2(5)
C42 C31 C37 107.8(5)
C32 C31 C5 109.9(5)
C42 C31 C5 110.7(5)
C37 C31 C5 111.0(5)
N5 C32 C33 106.4(6)
N5 C32 C31 123.1(6)
C33 C32 C31 129.6(6)
C34 C33 C32 108.5(7)
C34 C33 H33 125.8
C32 C33 H33 125.8
C33 C34 C35 107.5(7)
C33 C34 H34 126.3
C35 C34 H34 126.3
N5 C35 C34 107.4(6)
N5 C35 C36 121.4(6)
C34 C35 C36 131.2(7)
O5 C36 C35 123.7(6)
O5 C36 H36 118.1
C35 C36 H36 118.1
N6 C37 C38 107.7(6)
N6 C37 C31 123.8(5)
C38 C37 C31 128.5(5)
C39 C38 C37 107.9(6)
C39 C38 H38 126.0
C37 C38 H38 126.0
C38 C39 C40 108.0(6)
C38 C39 H39 126.0
C40 C39 H39 126.0
C39 C40 N6 106.9(6)
C39 C40 C41 131.8(6)
N6 C40 C41 121.3(5)
O6 C41 C40 123.9(6)
O6 C41 H41 118.0
C40 C41 H41 118.0
C31 C42 H42A 109.5
C31 C42 H42B 109.5
H42A C42 H42B 109.5
C31 C42 H42C 109.5
H42A C42 H42C 109.5
H42B C42 H42C 109.5
C1B N1B C13B 109.4(5)
C1B N1B C9B 107.7(5)
C13B N1B C9B 110.9(5)
C1B N1B C5B 110.3(5)
C13B N1B C5B 109.1(5)
C9B N1B C5B 109.3(5)
C2B C1B N1B 118.9(7)
C2B C1B H1B1 107.6
N1B C1B H1B1 107.6
C2B C1B H1B2 107.6
N1B C1B H1B2 107.6
H1B1 C1B H1B2 107.0
C3B C2B C1B 111.4(7)
C3B C2B H2B1 109.4
C1B C2B H2B1 109.4
C3B C2B H2B2 109.4
C1B C2B H2B2 109.4
H2B1 C2B H2B2 108.0
C4B C3B C2B 114.0(8)
C4B C3B H3B1 108.8
C2B C3B H3B1 108.8
C4B C3B H3B2 108.8
C2B C3B H3B2 108.8
H3B1 C3B H3B2 107.7
C3B C4B H4B1 109.5
C3B C4B H4B2 109.5
H4B1 C4B H4B2 109.5
C3B C4B H4B3 109.5
H4B1 C4B H4B3 109.5
H4B2 C4B H4B3 109.5
C6B C5B N1B 117.8(7)
C6B C5B H5B1 107.9
N1B C5B H5B1 107.9
C6B C5B H5B2 107.9
N1B C5B H5B2 107.9
H5B1 C5B H5B2 107.2
C7B C6B C5B 112.7(7)
C7B C6B H6B1 109.1
C5B C6B H6B1 109.1
C7B C6B H6B2 109.1
C5B C6B H6B2 109.1
H6B1 C6B H6B2 107.8
C6B C7B C8B 112.6(7)
C6B C7B H7B1 109.1
C8B C7B H7B1 109.1
C6B C7B H7B2 109.1
C8B C7B H7B2 109.1
H7B1 C7B H7B2 107.8
C7B C8B H8B1 109.5
C7B C8B H8B2 109.5
H8B1 C8B H8B2 109.5
C7B C8B H8B3 109.5
H8B1 C8B H8B3 109.5
H8B2 C8B H8B3 109.5
C10B C9B N1B 110.1(8)
C10B C9B H9B1 109.6
N1B C9B H9B1 109.6
C10B C9B H9B2 109.6
N1B C9B H9B2 109.6
H9B1 C9B H9B2 108.2
C9B C10B C11B 111.5(8)
C9B C10B H10C 109.3
C11B C10B H10C 109.3
C9B C10B H10D 109.3
C11B C10B H10D 109.3
H10C C10B H10D 108.0
C12B C11B C10B 110.4(9)
C12B C11B H111 109.6
C10B C11B H111 109.6
C12B C11B H112 109.6
C10B C11B H112 109.6
H111 C11B H112 108.1
C11B C12B H121 109.5
C11B C12B H122 109.5
H121 C12B H122 109.5
C11B C12B H123 109.5
H121 C12B H123 109.5
H122 C12B H123 109.5
N1B C13B C14B 118.8(8)
N1B C13B H13A 107.6
C14B C13B H13A 107.6
N1B C13B H13B 107.6
C14B C13B H13B 107.6
H13A C13B H13B 107.1
C15B C14B C13B 111.2(8)
C15B C14B H14A 109.4
C13B C14B H14A 109.4
C15B C14B H14B 109.4
C13B C14B H14B 109.4
H14A C14B H14B 108.0
C14B C15B C16B 110.9(9)
C14B C15B H151 109.5
C16B C15B H151 109.5
C14B C15B H152 109.5
C16B C15B H152 109.5
H151 C15B H152 108.0
C15B C16B H161 109.5
C15B C16B H162 109.5
H161 C16B H162 109.5
C15B C16B H163 109.5
H161 C16B H163 109.5
H162 C16B H163 109.5
C1C N1C C9C 113.1(5)
C1C N1C C13C 110.5(5)
C9C N1C C13C 109.2(5)
C1C N1C C5C 107.8(5)
C9C N1C C5C 106.6(5)
C13C N1C C5C 109.7(5)
C2C C1C N1C 114.7(7)
C2C C1C H1C1 108.6
N1C C1C H1C1 108.6
C2C C1C H1C2 108.6
N1C C1C H1C2 108.6
H1C1 C1C H1C2 107.6
C1C C2C C3C 111.8(8)
C1C C2C H2C1 109.3
C3C C2C H2C1 109.3
C1C C2C H2C2 109.3
C3C C2C H2C2 109.3
H2C1 C2C H2C2 107.9
C2C C3C C4C 111.7(9)
C2C C3C H3C1 109.3
C4C C3C H3C1 109.3
C2C C3C H3C2 109.3
C4C C3C H3C2 109.3
H3C1 C3C H3C2 107.9
C3C C4C H4C1 109.5
C3C C4C H4C2 109.5
H4C1 C4C H4C2 109.5
C3C C4C H4C3 109.5
H4C1 C4C H4C3 109.5
H4C2 C4C H4C3 109.5
C6C C5C N1C 115.0(8)
C6C C5C H5C1 108.5
N1C C5C H5C1 108.5
C6C C5C H5C2 108.5
N1C C5C H5C2 108.5
H5C1 C5C H5C2 107.5
C5C C6C C7C 112.2(10)
C5C C6C H6C1 109.2
C7C C6C H6C1 109.2
C5C C6C H6C2 109.2
C7C C6C H6C2 109.2
H6C1 C6C H6C2 107.9
C8C C7C C6C 112.9(11)
C8C C7C H7C1 109.0
C6C C7C H7C1 109.0
C8C C7C H7C2 109.0
C6C C7C H7C2 109.0
H7C1 C7C H7C2 107.8
C7C C8C H8C1 109.5
C7C C8C H8C2 109.5
H8C1 C8C H8C2 109.5
C7C C8C H8C3 109.5
H8C1 C8C H8C3 109.5
H8C2 C8C H8C3 109.5
C10C C9C N1C 113.3(7)
C10C C9C H9C1 108.9
N1C C9C H9C1 108.9
C10C C9C H9C2 108.9
N1C C9C H9C2 108.9
H9C1 C9C H9C2 107.7
C9C C10C C11C 107.7(10)
C9C C10C H10A 110.2
C11C C10C H10A 110.2
C9C C10C H10B 110.2
C11C C10C H10B 110.2
H10A C10C H10B 108.5
C12C C11C C10C 114.0(13)
C12C C11C H11A 108.7
C10C C11C H11A 108.7
C12C C11C H11B 108.7
C10C C11C H11B 108.7
H11A C11C H11B 107.6
C11C C12C H12A 109.5
C11C C12C H12B 109.5
H12A C12C H12B 109.5
C11C C12C H12C 109.5
H12A C12C H12C 109.5
H12B C12C H12C 109.5
C14C C13C N1C 124.8(10)
C14C C13C H13C 106.1
N1C C13C H13C 106.1
C14C C13C H13D 106.1
N1C C13C H13D 106.1
H13C C13C H13D 106.3
C15C C14C C13C 113.6(12)
C15C C14C H14C 108.9
C13C C14C H14C 108.9
C15C C14C H14D 108.9
C13C C14C H14D 108.9
H14C C14C H14D 107.7
C16C C15C C14C 112.8(15)
C16C C15C H15E 109.0
C14C C15C H15E 109.0
C16C C15C H15F 109.0
C14C C15C H15F 109.0
H15E C15C H15F 107.8
C15C C16C H16D 109.5
C15C C16C H16E 109.5
H16D C16C H16E 109.5
C15C C16C H16F 109.5
H16D C16C H16F 109.5
H16E C16C H16F 109.5
C5D N1D C13D 112.3(6)
C5D N1D C9D 111.4(6)
C13D N1D C9D 108.6(5)
C5D N1D C1D 108.6(5)
C13D N1D C1D 108.6(5)
C9D N1D C1D 107.2(5)
C2D C1D N1D 138.9(10)
C2D C1D H1D1 102.4
N1D C1D H1D1 102.4
C2D C1D H1D2 102.4
N1D C1D H1D2 102.4
H1D1 C1D H1D2 104.9
C1D C2D C3D 105.3(12)
C1D C2D H2D1 110.7
C3D C2D H2D1 110.7
C1D C2D H2D2 110.7
C3D C2D H2D2 110.7
H2D1 C2D H2D2 108.8
C4D C3D C2D 108.6(14)
C4D C3D H3D1 110.0
C2D C3D H3D1 110.0
C4D C3D H3D2 110.0
C2D C3D H3D2 110.0
H3D1 C3D H3D2 108.3
C3D C4D H4D1 109.5
C3D C4D H4D2 109.5
H4D1 C4D H4D2 109.5
C3D C4D H4D3 109.5
H4D1 C4D H4D3 109.5
H4D2 C4D H4D3 109.5
C6D C5D N1D 120.6(10)
C6D C5D H5D1 107.2
N1D C5D H5D1 107.2
C6D C5D H5D2 107.2
N1D C5D H5D2 107.2
H5D1 C5D H5D2 106.8
C5D C6D C7D 113.8(12)
C5D C6D H6D1 108.8
C7D C6D H6D1 108.8
C5D C6D H6D2 108.8
C7D C6D H6D2 108.8
H6D1 C6D H6D2 107.7
C8D C7D C6D 107.1(15)
C8D C7D H7D1 110.3
C6D C7D H7D1 110.3
C8D C7D H7D2 110.3
C6D C7D H7D2 110.3
H7D1 C7D H7D2 108.5
C7D C8D H8D1 109.5
C7D C8D H8D2 109.5
H8D1 C8D H8D2 109.5
C7D C8D H8D3 109.5
H8D1 C8D H8D3 109.5
H8D2 C8D H8D3 109.5
C10D C9D N1D 127.8(10)
C10D C9D H9D1 105.3
N1D C9D H9D1 105.3
C10D C9D H9D2 105.3
N1D C9D H9D2 105.3
H9D1 C9D H9D2 106.0
C11D C10D C9D 115.6(11)
C11D C10D H10E 108.4
C9D C10D H10E 108.4
C11D C10D H10F 108.4
C9D C10D H10F 108.4
H10E C10D H10F 107.4
C12D C11D C10D 114.5(13)
C12D C11D H11C 108.6
C10D C11D H11C 108.6
C12D C11D H11D 108.6
C10D C11D H11D 108.6
H11C C11D H11D 107.6
C11D C12D H12D 109.5
C11D C12D H12E 109.5
H12D C12D H12E 109.5
C11D C12D H12F 109.5
H12D C12D H12F 109.5
H12E C12D H12F 109.5
C14D C13D N1D 107.5(9)
C14D C13D H13E 110.2
N1D C13D H13E 110.2
C14D C13D H13F 110.2
N1D C13D H13F 110.2
H13E C13D H13F 108.5
C13D C14D C15D 97.2(11)
C13D C14D H14E 112.3
C15D C14D H14E 112.3
C13D C14D H14F 112.3
C15D C14D H14F 112.3
H14E C14D H14F 109.9
C16D C15D C14D 110.4(15)
C16D C15D H15G 109.6
C14D C15D H15G 109.6
C16D C15D H15H 109.6
C14D C15D H15H 109.6
H15G C15D H15H 108.1
C15D C16D H16J 109.5
C15D C16D H16K 109.5
H16J C16D H16K 109.5
C15D C16D H16L 109.5
H16J C16D H16L 109.5
H16K C16D H16L 109.5
Cl3 C1S Cl2 110.7(4)
Cl3 C1S Cl1 109.2(4)
Cl2 C1S Cl1 110.4(3)
Cl3 C1S H1S 108.8
Cl2 C1S H1S 108.8
Cl1 C1S H1S 108.8
Cl9 C1U Cl8 107.4(5)
Cl9 C1U Cl7 114.3(5)
Cl8 C1U Cl7 109.1(5)
Cl9 C1U H1U 108.6
Cl8 C1U H1U 108.6
Cl7 C1U H1U 108.6
Cl6 C1T Cl4 109.4(6)
Cl6 C1T Cl5 108.6(6)
Cl4 C1T Cl5 111.3(6)
Cl6 C1T H1T 109.2
Cl4 C1T H1T 109.2
Cl5 C1T H1T 109.2

loop_
_geom_bond_atom_site_label_1
_geom_bond_atom_site_label_2
_geom_bond_distance
P2 O5A 1.494(4)
P2 O7A 1.497(5)
P2 O6A 1.576(4)
P2 O8A 1.605(4)
P1 O4A 1.491(5)
P1 O1A 1.495(4)
P1 O2A 1.580(4)
P1 O3A 1.602(4)
O7 C54 1.232(7)
O8 C59 1.099(13)
O9 C66 1.248(7)
O10 C71 1.230(8)
O11 C78 1.217(7)
O12 C83 1.223(8)
N7 C50 1.353(7)
N7 C53 1.398(7)
N7 H7N 0.8800
N8 C55 1.367(9)
N8 C58 1.387(9)
N8 H8N 0.8800
N9 C62 1.349(7)
N9 C65 1.390(7)
N9 H9N 0.8800
N10 C67 1.352(7)
N10 C70 1.393(7)
N10 H10N 0.8800
N11 C74 1.368(7)
N11 C77 1.396(7)
N11 H11N 0.8800
N12 C79 1.366(7)
N12 C82 1.383(6)
N12 H12N 0.8800
C43 C48 1.387(8)
C43 C44 1.411(6)
C43 C49 1.535(8)
C44 C45 1.406(8)
C44 H44 0.9500
C45 C46 1.371(7)
C45 C61 1.553(6)
C46 C47 1.390(7)
C46 H46 0.9500
C47 C48 1.383(8)
C47 C73 1.547(8)
C48 H48 0.9500
C49 C55 1.505(9)
C49 C50 1.525(7)
C49 C60 1.552(8)
C50 C51 1.397(8)
C51 C52 1.387(8)
C51 H51 0.9500
C52 C53 1.391(9)
C52 H52 0.9500
C53 C54 1.432(9)
C54 H54 0.9500
C55 C56 1.378(10)
C56 C57 1.425(11)
C56 H56 0.9500
C57 C58 1.335(12)
C57 H57 0.9500
C58 C59 1.485(13)
C59 H59 0.9500
C60 H60A 0.9800
C60 H60B 0.9800
C60 H60C 0.9800
C61 C67 1.514(7)
C61 C62 1.525(8)
C61 C72 1.534(7)
C62 C63 1.389(8)
C63 C64 1.392(9)
C63 H63 0.9500
C64 C65 1.390(8)
C64 H64 0.9500
C65 C66 1.400(8)
C66 H66 0.9500
C67 C68 1.412(7)
C68 C69 1.366(8)
C68 H68 0.9500
C69 C70 1.391(7)
C69 H69 0.9500
C70 C71 1.440(8)
C71 H71 0.9500
C72 H72A 0.9800
C72 H72B 0.9800
C72 H72C 0.9800
C73 C74 1.505(8)
C73 C84 1.537(7)
C73 C79 1.537(7)
C74 C75 1.385(8)
C75 C76 1.425(8)
C75 H75 0.9500
C76 C77 1.374(8)
C76 H76 0.9500
C77 C78 1.438(8)
C78 H78 0.9500
C79 C80 1.380(8)
C80 C81 1.396(8)
C80 H80 0.9500
C81 C82 1.390(9)
C81 H81 0.9500
C82 C83 1.428(9)
C83 H83 0.9500
C84 H84A 0.9800
C84 H84B 0.9800
C84 H84C 0.9800
O1 C12 1.223(9)
O2 C17 1.225(7)
O3 C24 1.192(10)
O4 C29 1.216(9)
O5 C36 1.225(8)
O6 C41 1.229(8)
N1 C8 1.332(8)
N1 C11 1.369(7)
N1 H1N 0.8800
N2 C13 1.358(7)
N2 C16 1.388(8)
N2 H2N 0.8800
N3 C20 1.346(8)
N3 C23 1.387(9)
N3 H3N 0.8800
N4 C25 1.373(7)
N4 C28 1.380(7)
N4 H4N 0.8800
N5 C32 1.351(8)
N5 C35 1.373(9)
N5 H5N 0.8800
N6 C37 1.348(7)
N6 C40 1.386(8)
N6 H6N 0.8800
C1 C2 1.385(8)
C1 C6 1.392(7)
C1 C7 1.542(9)
C2 C3 1.412(9)
C2 H2 0.9500
C3 C4 1.404(7)
C3 C19 1.533(9)
C4 C5 1.384(9)
C4 H4 0.9500
C5 C6 1.400(9)
C5 C31 1.539(7)
C6 H6 0.9500
C7 C8 1.520(8)
C7 C13 1.536(8)
C7 C18 1.563(8)
C8 C9 1.399(9)
C9 C10 1.398(10)
C9 H9 0.9500
C10 C11 1.402(10)
C10 H10 0.9500
C11 C12 1.419(10)
C12 H12 0.9500
C13 C14 1.403(10)
C14 C15 1.404(9)
C14 H14 0.9500
C15 C16 1.388(9)
C15 H15 0.9500
C16 C17 1.443(8)
C17 H17 0.9500
C18 H18A 0.9800
C18 H18B 0.9800
C18 H18C 0.9800
C19 C20 1.493(10)
C19 C25 1.517(7)
C19 C30 1.545(8)
C20 C21 1.392(10)
C21 C22 1.403(12)
C21 H21 0.9500
C22 C23 1.402(11)
C22 H22 0.9500
C23 C24 1.444(11)
C24 H24 0.9500
C25 C26 1.392(8)
C26 C27 1.416(8)
C26 H26 0.9500
C27 C28 1.384(9)
C27 H27 0.9500
C28 C29 1.427(9)
C29 H29 0.9500
C30 H30A 0.9800
C30 H30B 0.9800
C30 H30C 0.9800
C31 C32 1.512(9)
C31 C42 1.526(8)
C31 C37 1.537(9)
C32 C33 1.417(10)
C33 C34 1.367(11)
C33 H33 0.9500
C34 C35 1.396(9)
C34 H34 0.9500
C35 C36 1.428(10)
C36 H36 0.9500
C37 C38 1.390(8)
C38 C39 1.378(10)
C38 H38 0.9500
C39 C40 1.383(8)
C39 H39 0.9500
C40 C41 1.453(9)
C41 H41 0.9500
C42 H42A 0.9800
C42 H42B 0.9800
C42 H42C 0.9800
N1B C1B 1.516(7)
N1B C13B 1.516(7)
N1B C9B 1.518(7)
N1B C5B 1.525(7)
C1B C2B 1.508(8)
C1B H1B1 0.9900
C1B H1B2 0.9900
C2B C3B 1.490(8)
C2B H2B1 0.9900
C2B H2B2 0.9900
C3B C4B 1.493(8)
C3B H3B1 0.9900
C3B H3B2 0.9900
C4B H4B1 0.9800
C4B H4B2 0.9800
C4B H4B3 0.9800
C5B C6B 1.509(8)
C5B H5B1 0.9900
C5B H5B2 0.9900
C6B C7B 1.496(8)
C6B H6B1 0.9900
C6B H6B2 0.9900
C7B C8B 1.502(9)
C7B H7B1 0.9900
C7B H7B2 0.9900
C8B H8B1 0.9800
C8B H8B2 0.9800
C8B H8B3 0.9800
C9B C10B 1.492(9)
C9B H9B1 0.9900
C9B H9B2 0.9900
C10B C11B 1.519(9)
C10B H10C 0.9900
C10B H10D 0.9900
C11B C12B 1.506(10)
C11B H111 0.9900
C11B H112 0.9900
C12B H121 0.9800
C12B H122 0.9800
C12B H123 0.9800
C13B C14B 1.524(8)
C13B H13A 0.9900
C13B H13B 0.9900
C14B C15B 1.505(9)
C14B H14A 0.9900
C14B H14B 0.9900
C15B C16B 1.530(9)
C15B H151 0.9900
C15B H152 0.9900
C16B H161 0.9800
C16B H162 0.9800
C16B H163 0.9800
N1C C1C 1.496(7)
N1C C9C 1.510(7)
N1C C13C 1.521(7)
N1C C5C 1.550(7)
C1C C2C 1.476(8)
C1C H1C1 0.9900
C1C H1C2 0.9900
C2C C3C 1.505(9)
C2C H2C1 0.9900
C2C H2C2 0.9900
C3C C4C 1.510(9)
C3C H3C1 0.9900
C3C H3C2 0.9900
C4C H4C1 0.9800
C4C H4C2 0.9800
C4C H4C3 0.9800
C5C C6C 1.495(9)
C5C H5C1 0.9900
C5C H5C2 0.9900
C6C C7C 1.504(9)
C6C H6C1 0.9900
C6C H6C2 0.9900
C7C C8C 1.495(9)
C7C H7C1 0.9900
C7C H7C2 0.9900
C8C H8C1 0.9800
C8C H8C2 0.9800
C8C H8C3 0.9800
C9C C10C 1.484(9)
C9C H9C1 0.9900
C9C H9C2 0.9900
C10C C11C 1.523(9)
C10C H10A 0.9900
C10C H10B 0.9900
C11C C12C 1.499(9)
C11C H11A 0.9900
C11C H11B 0.9900
C12C H12A 0.9800
C12C H12B 0.9800
C12C H12C 0.9800
C13C C14C 1.510(9)
C13C H13C 0.9900
C13C H13D 0.9900
C14C C15C 1.509(10)
C14C H14C 0.9900
C14C H14D 0.9900
C15C C16C 1.506(9)
C15C H15E 0.9900
C15C H15F 0.9900
C16C H16D 0.9800
C16C H16E 0.9800
C16C H16F 0.9800
N1D C5D 1.496(7)
N1D C13D 1.507(7)
N1D C9D 1.531(7)
N1D C1D 1.542(7)
C1D C2D 1.487(9)
C1D H1D1 0.9900
C1D H1D2 0.9900
C2D C3D 1.501(10)
C2D H2D1 0.9900
C2D H2D2 0.9900
C3D C4D 1.489(10)
C3D H3D1 0.9900
C3D H3D2 0.9900
C4D H4D1 0.9800
C4D H4D2 0.9800
C4D H4D3 0.9800
C5D C6D 1.490(9)
C5D H5D1 0.9900
C5D H5D2 0.9900
C6D C7D 1.498(10)
C6D H6D1 0.9900
C6D H6D2 0.9900
C7D C8D 1.491(10)
C7D H7D1 0.9900
C7D H7D2 0.9900
C8D H8D1 0.9800
C8D H8D2 0.9800
C8D H8D3 0.9800
C9D C10D 1.521(9)
C9D H9D1 0.9900
C9D H9D2 0.9900
C10D C11D 1.514(9)
C10D H10E 0.9900
C10D H10F 0.9900
C11D C12D 1.506(10)
C11D H11C 0.9900
C11D H11D 0.9900
C12D H12D 0.9800
C12D H12E 0.9800
C12D H12F 0.9800
C13D C14D 1.489(10)
C13D H13E 0.9900
C13D H13F 0.9900
C14D C15D 1.512(10)
C14D H14E 0.9900
C14D H14F 0.9900
C15D C16D 1.503(10)
C15D H15G 0.9900
C15D H15H 0.9900
C16D H16J 0.9800
C16D H16K 0.9800
C16D H16L 0.9800
Cl1 C1S 1.761(5)
Cl2 C1S 1.754(5)
Cl3 C1S 1.736(6)
C1S H1S 1.0000
Cl7 C1U 1.752(7)
Cl8 C1U 1.741(7)
Cl9 C1U 1.735(7)
C1U H1U 1.0000
Cl4 C1T 1.773(7)
Cl5 C1T 1.775(7)
Cl6 C1T 1.750(7)
C1T H1T 1.0000

loop_
_geom_torsion_atom_site_label_1
_geom_torsion_atom_site_label_2
_geom_torsion_atom_site_label_3
_geom_torsion_atom_site_label_4
_geom_torsion
C48 C43 C44 C45 -1.9(8)
C49 C43 C44 C45 -177.5(5)
C43 C44 C45 C46 1.1(8)
C43 C44 C45 C61 -178.1(4)
C44 C45 C46 C47 0.6(8)
C61 C45 C46 C47 179.7(5)
C45 C46 C47 C48 -1.3(8)
C45 C46 C47 C73 174.5(5)
C46 C47 C48 C43 0.4(8)
C73 C47 C48 C43 -175.2(5)
C44 C43 C48 C47 1.2(8)
C49 C43 C48 C47 176.7(5)
C48 C43 C49 C55 143.1(5)
C44 C43 C49 C55 -41.5(7)
C48 C43 C49 C50 21.5(7)
C44 C43 C49 C50 -163.1(5)
C48 C43 C49 C60 -97.2(6)
C44 C43 C49 C60 78.3(6)
C53 N7 C50 C51 0.2(8)
C53 N7 C50 C49 -179.2(6)
C55 C49 C50 N7 -61.5(8)
C43 C49 C50 N7 63.6(8)
C60 C49 C50 N7 -178.3(6)
C55 C49 C50 C51 119.2(8)
C43 C49 C50 C51 -115.7(8)
C60 C49 C50 C51 2.4(10)
N7 C50 C51 C52 -0.3(8)
C49 C50 C51 C52 179.1(7)
C50 C51 C52 C53 0.2(9)
C51 C52 C53 N7 -0.1(8)
C51 C52 C53 C54 177.9(8)
C50 N7 C53 C52 -0.1(8)
C50 N7 C53 C54 -178.4(6)
C52 C53 C54 O7 6.5(14)
N7 C53 C54 O7 -175.8(7)
C58 N8 C55 C56 0.0(7)
C58 N8 C55 C49 -176.7(5)
C50 C49 C55 N8 88.4(6)
C43 C49 C55 N8 -35.2(7)
C60 C49 C55 N8 -154.5(5)
C50 C49 C55 C56 -87.5(7)
C43 C49 C55 C56 148.8(6)
C60 C49 C55 C56 29.5(8)
N8 C55 C56 C57 -0.2(7)
C49 C55 C56 C57 176.3(6)
C55 C56 C57 C58 0.3(8)
C56 C57 C58 N8 -0.3(8)
C56 C57 C58 C59 176.2(6)
C55 N8 C58 C57 0.2(7)
C55 N8 C58 C59 -176.2(6)
C57 C58 C59 O8 -170.5(10)
N8 C58 C59 O8 5.3(14)
C46 C45 C61 C67 -103.5(6)
C44 C45 C61 C67 75.7(6)
C46 C45 C61 C62 15.2(6)
C44 C45 C61 C62 -165.7(5)
C46 C45 C61 C72 133.6(5)
C44 C45 C61 C72 -47.2(6)
C65 N9 C62 C63 -0.5(6)
C65 N9 C62 C61 175.9(4)
C67 C61 C62 N9 35.9(6)
C72 C61 C62 N9 155.0(5)
C45 C61 C62 N9 -84.7(6)
C67 C61 C62 C63 -148.7(6)
C72 C61 C62 C63 -29.7(7)
C45 C61 C62 C63 90.7(6)
N9 C62 C63 C64 -0.5(7)
C61 C62 C63 C64 -176.3(5)
C62 C63 C64 C65 1.3(7)
C63 C64 C65 N9 -1.5(7)
C63 C64 C65 C66 177.6(6)
C62 N9 C65 C64 1.2(6)
C62 N9 C65 C66 -178.1(5)
C64 C65 C66 O9 1.2(11)
N9 C65 C66 O9 -179.7(5)
C70 N10 C67 C68 1.0(6)
C70 N10 C67 C61 -178.8(5)
C62 C61 C67 N10 -121.6(6)
C72 C61 C67 N10 121.0(6)
C45 C61 C67 N10 -2.2(8)
C62 C61 C67 C68 58.7(7)
C72 C61 C67 C68 -58.7(7)
C45 C61 C67 C68 178.1(5)
N10 C67 C68 C69 -0.2(7)
C61 C67 C68 C69 179.6(5)
C67 C68 C69 C70 -0.7(7)
C68 C69 C70 N10 1.3(7)
C68 C69 C70 C71 176.9(7)
C67 N10 C70 C69 -1.4(7)
C67 N10 C70 C71 -177.5(6)
C69 C70 C71 O10 2.5(12)
N10 C70 C71 O10 177.6(7)
C48 C47 C73 C74 -155.6(5)
C46 C47 C73 C74 28.8(6)
C48 C47 C73 C84 85.7(6)
C46 C47 C73 C84 -89.9(6)
C48 C47 C73 C79 -31.7(7)
C46 C47 C73 C79 152.7(5)
C77 N11 C74 C75 0.5(6)
C77 N11 C74 C73 -177.2(4)
C84 C73 C74 N11 -179.4(4)
C79 C73 C74 N11 -61.0(6)
C47 C73 C74 N11 62.7(6)
C84 C73 C74 C75 3.4(7)
C79 C73 C74 C75 121.8(6)
C47 C73 C74 C75 -114.5(6)
N11 C74 C75 C76 -0.7(6)
C73 C74 C75 C76 176.9(5)
C74 C75 C76 C77 0.6(6)
C75 C76 C77 N11 -0.3(6)
C75 C76 C77 C78 173.3(5)
C74 N11 C77 C76 -0.1(6)
C74 N11 C77 C78 -174.0(5)
C76 C77 C78 O11 -166.7(6)
N11 C77 C78 O11 5.9(9)
C82 N12 C79 C80 -0.3(7)
C82 N12 C79 C73 178.1(5)
C74 C73 C79 N12 70.3(7)
C84 C73 C79 N12 -171.0(5)
C47 C73 C79 N12 -54.2(7)
C74 C73 C79 C80 -111.6(7)
C84 C73 C79 C80 7.1(9)
C47 C73 C79 C80 123.9(7)
N12 C79 C80 C81 0.6(7)
C73 C79 C80 C81 -177.7(6)
C79 C80 C81 C82 -0.6(8)
C79 N12 C82 C81 0.0(7)
C79 N12 C82 C83 -178.6(6)
C80 C81 C82 N12 0.4(8)
C80 C81 C82 C83 178.9(7)
N12 C82 C83 O12 1.3(12)
C81 C82 C83 O12 -176.9(7)
C6 C1 C2 C3 0.8(8)
C7 C1 C2 C3 175.6(5)
C1 C2 C3 C4 -1.1(8)
C1 C2 C3 C19 -178.2(5)
C2 C3 C4 C5 0.9(9)
C19 C3 C4 C5 178.1(5)
C3 C4 C5 C6 -0.4(9)
C3 C4 C5 C31 -178.2(5)
C2 C1 C6 C5 -0.2(8)
C7 C1 C6 C5 -175.2(5)
C4 C5 C6 C1 0.1(9)
C31 C5 C6 C1 177.9(5)
C2 C1 C7 C8 32.1(7)
C6 C1 C7 C8 -152.9(5)
C2 C1 C7 C13 154.5(5)
C6 C1 C7 C13 -30.6(7)
C2 C1 C7 C18 -87.1(6)
C6 C1 C7 C18 87.8(6)
C11 N1 C8 C9 -0.6(8)
C11 N1 C8 C7 180.0(6)
C13 C7 C8 N1 -71.6(8)
C1 C7 C8 N1 52.6(8)
C18 C7 C8 N1 170.3(6)
C13 C7 C8 C9 109.2(8)
C1 C7 C8 C9 -126.7(8)
C18 C7 C8 C9 -8.9(10)
N1 C8 C9 C10 1.3(9)
C7 C8 C9 C10 -179.3(7)
C8 C9 C10 C11 -1.5(10)
C8 N1 C11 C10 -0.3(9)
C8 N1 C11 C12 -179.9(8)
C9 C10 C11 N1 1.1(10)
C9 C10 C11 C12 -179.3(9)
N1 C11 C12 O1 -7.7(16)
C10 C11 C12 O1 172.8(10)
C16 N2 C13 C14 1.0(7)
C16 N2 C13 C7 178.7(5)
C8 C7 C13 N2 62.6(7)
C1 C7 C13 N2 -61.3(7)
C18 C7 C13 N2 -178.7(5)
C8 C7 C13 C14 -120.1(7)
C1 C7 C13 C14 116.0(7)
C18 C7 C13 C14 -1.4(9)
N2 C13 C14 C15 -1.0(7)
C7 C13 C14 C15 -178.6(6)
C13 C14 C15 C16 0.7(8)
C14 C15 C16 N2 -0.1(7)
C14 C15 C16 C17 -174.5(6)
C13 N2 C16 C15 -0.5(7)
C13 N2 C16 C17 174.2(5)
C15 C16 C17 O2 169.3(6)
N2 C16 C17 O2 -4.3(10)
C4 C3 C19 C20 45.5(7)
C2 C3 C19 C20 -137.4(6)
C4 C3 C19 C25 167.8(5)
C2 C3 C19 C25 -15.1(8)
C4 C3 C19 C30 -74.4(7)
C2 C3 C19 C30 102.7(6)
C23 N3 C20 C21 0.3(7)
C23 N3 C20 C19 177.0(5)
C25 C19 C20 N3 -89.1(6)
C3 C19 C20 N3 35.2(7)
C30 C19 C20 N3 154.0(5)
C25 C19 C20 C21 86.7(8)
C3 C19 C20 C21 -149.0(7)
C30 C19 C20 C21 -30.1(9)
N3 C20 C21 C22 0.1(8)
C19 C20 C21 C22 -176.2(6)
C20 C21 C22 C23 -0.4(9)
C20 N3 C23 C22 -0.5(8)
C20 N3 C23 C24 177.4(7)
C21 C22 C23 N3 0.6(9)
C21 C22 C23 C24 -177.0(8)
N3 C23 C24 O3 179.1(9)
C22 C23 C24 O3 -3.6(16)
C28 N4 C25 C26 -0.1(8)
C28 N4 C25 C19 -178.6(6)
C20 C19 C25 N4 54.7(8)
C3 C19 C25 N4 -68.8(8)
C30 C19 C25 N4 173.1(6)
C20 C19 C25 C26 -123.4(8)
C3 C19 C25 C26 113.1(8)
C30 C19 C25 C26 -5.0(10)
N4 C25 C26 C27 -0.1(8)
C19 C25 C26 C27 178.3(7)
C25 C26 C27 C28 0.2(8)
C25 N4 C28 C27 0.2(8)
C25 N4 C28 C29 178.1(7)
C26 C27 C28 N4 -0.3(9)
C26 C27 C28 C29 -178.1(8)
N4 C28 C29 O4 -0.5(15)
C27 C28 C29 O4 177.0(9)
C4 C5 C31 C32 170.4(5)
C6 C5 C31 C32 -7.3(8)
C4 C5 C31 C42 51.1(8)
C6 C5 C31 C42 -126.7(6)
C4 C5 C31 C37 -68.6(7)
C6 C5 C31 C37 113.6(6)
C35 N5 C32 C33 -0.8(7)
C35 N5 C32 C31 -170.5(6)
C42 C31 C32 N5 -159.3(6)
C37 C31 C32 N5 -42.2(8)
C5 C31 C32 N5 79.8(7)
C42 C31 C32 C33 33.5(9)
C37 C31 C32 C33 150.6(7)
C5 C31 C32 C33 -87.4(8)
N5 C32 C33 C34 0.2(9)
C31 C32 C33 C34 169.1(7)
C32 C33 C34 C35 0.4(10)
C32 N5 C35 C34 1.0(8)
C32 N5 C35 C36 179.1(6)
C33 C34 C35 N5 -0.9(9)
C33 C34 C35 C36 -178.7(8)
N5 C35 C36 O5 178.3(7)
C34 C35 C36 O5 -4.1(13)
C40 N6 C37 C38 -0.9(7)
C40 N6 C37 C31 179.8(6)
C32 C31 C37 N6 102.5(6)
C42 C31 C37 N6 -140.2(6)
C5 C31 C37 N6 -18.8(8)
C32 C31 C37 C38 -76.6(8)
C42 C31 C37 C38 40.7(9)
C5 C31 C37 C38 162.1(7)
N6 C37 C38 C39 1.7(8)
C31 C37 C38 C39 -179.1(6)
C37 C38 C39 C40 -1.8(8)
C38 C39 C40 N6 1.3(8)
C38 C39 C40 C41 -178.7(7)
C37 N6 C40 C39 -0.2(7)
C37 N6 C40 C41 179.8(6)
C39 C40 C41 O6 2.6(12)
N6 C40 C41 O6 -177.4(6)
C13B N1B C1B C2B -50.4(12)
C9B N1B C1B C2B -171.0(11)
C5B N1B C1B C2B 69.7(11)
N1B C1B C2B C3B -164.0(10)
C1B C2B C3B C4B -163.4(13)
C1B N1B C5B C6B 49.1(11)
C13B N1B C5B C6B 169.4(10)
C9B N1B C5B C6B -69.2(11)
N1B C5B C6B C7B 171.6(8)
C5B C6B C7B C8B -74.1(14)
C1B N1B C9B C10B 162.5(11)
C13B N1B C9B C10B 42.8(12)
C5B N1B C9B C10B -77.5(12)
N1B C9B C10B C11B -175.9(10)
C9B C10B C11B C12B -85(2)
C1B N1B C13B C14B -58.0(13)
C9B N1B C13B C14B 60.7(14)
C5B N1B C13B C14B -178.8(12)
N1B C13B C14B C15B 174.1(13)
C13B C14B C15B C16B 161.2(17)
C9C N1C C1C C2C -53.2(11)
C13C N1C C1C C2C 69.5(11)
C5C N1C C1C C2C -170.7(10)
N1C C1C C2C C3C -159.3(11)
C1C C2C C3C C4C -173.9(12)
C1C N1C C5C C6C -70.5(11)
C9C N1C C5C C6C 167.8(10)
C13C N1C C5C C6C 49.8(11)
N1C C5C C6C C7C -178.7(11)
C5C C6C C7C C8C 179.9(13)
C1C N1C C9C C10C -57.4(11)
C13C N1C C9C C10C 179.2(10)
C5C N1C C9C C10C 60.8(11)
N1C C9C C10C C11C -154.6(9)
C9C C10C C11C C12C 78.9(17)
C1C N1C C13C C14C -93.5(13)
C9C N1C C13C C14C 31.4(14)
C5C N1C C13C C14C 147.9(13)
N1C C13C C14C C15C -165.0(11)
C13C C14C C15C C16C 62(2)
C5D N1D C1D C2D 26.3(19)
C13D N1D C1D C2D -96.2(18)
C9D N1D C1D C2D 146.7(17)
N1D C1D C2D C3D -145.7(16)
C1D C2D C3D C4D -152.2(16)
C13D N1D C5D C6D -39.0(16)
C9D N1D C5D C6D 83.0(16)
C1D N1D C5D C6D -159.2(15)
N1D C5D C6D C7D -168.2(15)
C5D C6D C7D C8D 173.1(19)
C5D N1D C9D C10D -94.6(14)
C13D N1D C9D C10D 29.6(15)
C1D N1D C9D C10D 146.7(13)
N1D C9D C10D C11D -146.3(14)
C9D C10D C11D C12D -166.1(15)
C5D N1D C13D C14D -61.7(13)
C9D N1D C13D C14D 174.7(12)
C1D N1D C13D C14D 58.5(13)
N1D C13D C14D C15D -172.4(13)
C13D C14D C15D C16D -168.7(18)

loop_
_platon_squeeze_void_nr
_platon_squeeze_void_average_x
_platon_squeeze_void_average_y
_platon_squeeze_void_average_z
_platon_squeeze_void_volume
_platon_squeeze_void_count_electrons
_platon_squeeze_void_content
1 -0.039 0.164 0.234 348 112 ' '
2 0.039 -0.164 0.766 349 112 ' '
3 0.000 0.500 0.500 57 15 ' '
4 0.103 0.921 0.469 19 2 ' '
5 0.362 0.814 0.462 77 16 ' '
6 0.638 0.186 0.538 76 16 ' '
7 0.897 0.078 0.531 19 1 ' '
